data_4122609
loop_
_publ_author_name
'Lin, Hsiu-Jung'
'Siretanu, Diana'
'Dickie, Diane A.'
'Subedi, Deepak'
'Scepaniak, Jeremiah J.'
'Mitcov, Dmitri'
'Cl\'erac, Rodolphe'
'Smith, Jeremy M.'

_publ_section_title
;
 Steric and electronic control of the spin state in three-fold symmetric,
 four-coordinate iron(II) complexes.
;
_journal_issue 38
_journal_name_full 'Journal of the American Chemical Society'
_journal_page_first 13326
_journal_page_last 13332
_journal_paper_doi 10.1021/ja506425a
_journal_volume 136
_journal_year 2014
_chemical_formula_sum 'C51 H65 B Fe N7 P'
_chemical_formula_weight 873.73
_space_group_IT_number 18
_symmetry_cell_setting orthorhombic
_symmetry_space_group_name_Hall 'P 2 2ab'
_symmetry_space_group_name_H-M 'P 21 21 2'
_atom_sites_solution_hydrogens geom
_atom_sites_solution_primary direct
_atom_sites_solution_secondary difmap
_audit_creation_method SHELXL-97
_cell_angle_alpha 90.00
_cell_angle_beta 90.00
_cell_angle_gamma 90.00
_cell_formula_units_Z 12
_cell_length_a 16.4633(7)
_cell_length_b 53.391(2)
_cell_length_c 16.1620(8)
_cell_measurement_reflns_used 5012
_cell_measurement_temperature 100(2)
_cell_measurement_theta_max 18.50
_cell_measurement_theta_min 3.40
_cell_volume 14206.3(11)
_computing_cell_refinement 'Bruker SAINT'
_computing_data_collection 'Bruker APEX2'
_computing_data_reduction 'Bruker SAINT'
_computing_molecular_graphics 'Bruker SHELXTL'
_computing_publication_material 'Bruker SHELXTL'
_computing_structure_refinement 'SHELXL-97 (Sheldrick, 2008)'
_computing_structure_solution 'SHELXS-97 (Sheldrick, 2008)'
_diffrn_ambient_temperature 100(2)
_diffrn_measured_fraction_theta_full 0.999
_diffrn_measured_fraction_theta_max 0.999
_diffrn_measurement_device_type 'Bruker APEX-II CCD'
_diffrn_measurement_method '\f and \w scans'
_diffrn_radiation_monochromator graphite
_diffrn_radiation_source 'fine-focus sealed tube'
_diffrn_radiation_type MoK\a
_diffrn_radiation_wavelength 0.71073
_diffrn_reflns_av_R_equivalents 0.1619
_diffrn_reflns_av_sigmaI/netI 0.1071
_diffrn_reflns_limit_h_max 19
_diffrn_reflns_limit_h_min -18
_diffrn_reflns_limit_k_max 63
_diffrn_reflns_limit_k_min -63
_diffrn_reflns_limit_l_max 19
_diffrn_reflns_limit_l_min -19
_diffrn_reflns_number 178650
_diffrn_reflns_theta_full 25.00
_diffrn_reflns_theta_max 25.00
_diffrn_reflns_theta_min 1.69
_exptl_absorpt_coefficient_mu 0.395
_exptl_absorpt_correction_T_max 0.9388
_exptl_absorpt_correction_T_min 0.8905
_exptl_absorpt_correction_type multi-scan
_exptl_absorpt_process_details 'Bruker, SADABS'
_exptl_crystal_colour brown
_exptl_crystal_density_diffrn 1.226
_exptl_crystal_density_method 'not measured'
_exptl_crystal_description block
_exptl_crystal_F_000 5592
_exptl_crystal_size_max 0.30
_exptl_crystal_size_mid 0.17
_exptl_crystal_size_min 0.16
_refine_diff_density_max 0.665
_refine_diff_density_min -0.839
_refine_diff_density_rms 0.208
_refine_ls_abs_structure_details 'Flack H D (1983), Acta Cryst. A39, 876-881'
_refine_ls_abs_structure_Flack -0.007(16)
_refine_ls_extinction_coef 0.00378(19)
_refine_ls_extinction_expression Fc^*^=kFc[1+0.001xFc^2^\l^3^/sin(2\q)]^-1/4^
_refine_ls_extinction_method SHELXL
_refine_ls_goodness_of_fit_ref 1.024
_refine_ls_hydrogen_treatment constr
_refine_ls_matrix_type full
_refine_ls_number_parameters 1673
_refine_ls_number_reflns 25021
_refine_ls_number_restraints 0
_refine_ls_restrained_S_all 1.024
_refine_ls_R_factor_all 0.0933
_refine_ls_R_factor_gt 0.0645
_refine_ls_shift/su_max 0.013
_refine_ls_shift/su_mean 0.000
_refine_ls_structure_factor_coef Fsqd
_refine_ls_weighting_details 'calc w=1/[\s^2^(Fo^2^)+(0.1025P)^2^+0.0000P] where P=(Fo^2^+2Fc^2^)/3'
_refine_ls_weighting_scheme calc
_refine_ls_wR_factor_gt 0.1464
_refine_ls_wR_factor_ref 0.1850
_reflns_number_gt 18189
_reflns_number_total 25021
_reflns_threshold_expression >2sigma(I)
_cod_data_source_file ja506425a_si_002.cif
_cod_data_source_block hjlpnpr_a
_cod_depositor_comments
;
The following automatic conversions were performed:

'_symmetry_cell_setting' value 'Orthorhombic' changed to
'orthorhombic' according to
/home/saulius/struct/COD-crude-data--automatic-downloads/rss-feeds/ACS/lib/dictionaries/cif_core.dic
dictionary named 'cif_core.dic' version 2.4.2 from 2011-04-26.

Automatic conversion script
Id: cif_fix_values 2281 2013-09-26 08:29:07Z andrius 

 Adding full bibliography for 4122605--4122610.cif.

The following automatic conversions were performed:

data name '_iucr_refine_instruction_details' was replaced with
'_iucr_refine_instructions_details' as specified in the replacement
file 'data/replacement-values/replacement_tags.lst'.

Automatic conversion script
Id: cif_correct_tags 9268 2022-04-12 08:56:07Z antanas 
;
_cod_original_cell_volume 14206.2(11)
_cod_original_sg_symbol_H-M P2(1)2(1)2
_cod_database_code 4122609

loop_
_symmetry_equiv_pos_as_xyz
'x, y, z'
'-x, -y, z'
'-x+1/2, y+1/2, -z'
'x+1/2, -y+1/2, -z'

loop_
_atom_site_label
_atom_site_type_symbol
_atom_site_fract_x
_atom_site_fract_y
_atom_site_fract_z
_atom_site_U_iso_or_equiv
_atom_site_adp_type
_atom_site_occupancy
_atom_site_symmetry_multiplicity
_atom_site_calc_flag
_atom_site_refinement_flags
_atom_site_disorder_assembly
_atom_site_disorder_group
Fe1 Fe 0.23292(4) 0.751447(14) 0.74320(5) 0.01925(19) Uani 1 1 d . . .
Fe2 Fe 0.30439(5) 0.587167(14) 0.22552(5) 0.01982(19) Uani 1 1 d . . .
Fe3 Fe 0.80161(5) 0.582198(14) 0.73900(5) 0.02137(19) Uani 1 1 d . . .
B1 B 0.0576(4) 0.73137(12) 0.6993(4) 0.0217(14) Uani 1 1 d . . .
B2 B 0.4808(4) 0.56821(12) 0.1812(4) 0.0241(15) Uani 1 1 d . . .
B3 B 0.9802(4) 0.60355(12) 0.7507(4) 0.0246(15) Uani 1 1 d . . .
P1 P 0.41653(9) 0.77399(3) 0.78942(9) 0.0237(3) Uani 1 1 d . . .
P2 P 0.11773(9) 0.60717(3) 0.27265(10) 0.0241(3) Uani 1 1 d . . .
P3 P 0.60978(9) 0.56316(4) 0.72765(11) 0.0374(4) Uani 1 1 d . . .
N1 N 0.1255(3) 0.72269(8) 0.6363(3) 0.0198(10) Uani 1 1 d . . .
N2 N 0.2475(3) 0.72167(8) 0.5870(3) 0.0198(10) Uani 1 1 d . . .
N3 N 0.0897(3) 0.72320(8) 0.7851(3) 0.0209(10) Uani 1 1 d . . .
N4 N 0.1759(3) 0.72020(9) 0.8865(3) 0.0227(11) Uani 1 1 d . . .
N5 N 0.0646(3) 0.76055(8) 0.6973(3) 0.0178(10) Uani 1 1 d . . .
N6 N 0.1278(3) 0.79622(8) 0.7092(3) 0.0229(11) Uani 1 1 d . . .
N7 N 0.3308(3) 0.76324(9) 0.7657(3) 0.0251(11) Uani 1 1 d . . .
N8 N 0.4182(3) 0.56454(8) 0.1088(3) 0.0187(10) Uani 1 1 d . . .
N9 N 0.2996(3) 0.56773(8) 0.0516(3) 0.0213(10) Uani 1 1 d . . .
N10 N 0.4414(2) 0.55513(8) 0.2570(3) 0.0225(11) Uani 1 1 d . . .
N11 N 0.3482(3) 0.54678(9) 0.3485(3) 0.0258(11) Uani 1 1 d . . .
N12 N 0.4759(3) 0.59697(8) 0.1983(3) 0.0223(11) Uani 1 1 d . . .
N13 N 0.4144(3) 0.63214(8) 0.2282(3) 0.0229(10) Uani 1 1 d . . .
N14 N 0.2050(3) 0.59733(9) 0.2478(3) 0.0265(11) Uani 1 1 d . . .
N15 N 0.9740(3) 0.57482(8) 0.7663(3) 0.0218(10) Uani 1 1 d . . .
N16 N 0.9124(3) 0.53936(8) 0.7803(3) 0.0259(11) Uani 1 1 d . . .
N17 N 0.9203(3) 0.61518(9) 0.8148(3) 0.0232(11) Uani 1 1 d . . .
N18 N 0.8056(3) 0.61825(8) 0.8803(3) 0.0239(11) Uani 1 1 d . . .
N19 N 0.9369(3) 0.60723(9) 0.6645(3) 0.0241(11) Uani 1 1 d . . .
N20 N 0.8403(3) 0.60490(9) 0.5743(3) 0.0286(12) Uani 1 1 d . . .
N21 N 0.7006(3) 0.57078(8) 0.7316(3) 0.0243(10) Uani 1 1 d . A .
C1 C 0.2028(3) 0.73090(10) 0.6530(3) 0.0205(12) Uani 1 1 d . . .
C2 C 0.1225(4) 0.70934(11) 0.5627(3) 0.0246(13) Uani 1 1 d . . .
H2A H 0.0755 0.7021 0.5386 0.030 Uiso 1 1 calc R . .
C3 C 0.1983(3) 0.70857(11) 0.5318(3) 0.0238(13) Uani 1 1 d . . .
H3A H 0.2150 0.7006 0.4820 0.029 Uiso 1 1 calc R . .
C4 C 0.3343(3) 0.72413(11) 0.5726(3) 0.0217(13) Uani 1 1 d . . .
C5 C 0.3647(3) 0.74595(10) 0.5377(3) 0.0205(12) Uani 1 1 d . . .
C6 C 0.4479(3) 0.74730(11) 0.5220(3) 0.0247(13) Uani 1 1 d . . .
H6A H 0.4695 0.7620 0.4975 0.030 Uiso 1 1 calc R . .
C7 C 0.5005(3) 0.72755(11) 0.5412(3) 0.0212(12) Uani 1 1 d . . .
C8 C 0.4671(3) 0.70581(11) 0.5736(3) 0.0245(13) Uani 1 1 d . . .
H8A H 0.5014 0.6919 0.5841 0.029 Uiso 1 1 calc R . .
C9 C 0.3844(3) 0.70382(10) 0.5911(3) 0.0217(13) Uani 1 1 d . . .
C10 C 0.3509(4) 0.67979(11) 0.6275(4) 0.0308(15) Uani 1 1 d . . .
H10A H 0.2961 0.6828 0.6489 0.046 Uiso 1 1 calc R . .
H10B H 0.3862 0.6742 0.6727 0.046 Uiso 1 1 calc R . .
H10C H 0.3489 0.6669 0.5845 0.046 Uiso 1 1 calc R . .
C11 C 0.5910(3) 0.73014(12) 0.5281(4) 0.0306(15) Uani 1 1 d . . .
H11A H 0.6181 0.7146 0.5449 0.046 Uiso 1 1 calc R . .
H11B H 0.6115 0.7441 0.5614 0.046 Uiso 1 1 calc R . .
H11C H 0.6019 0.7334 0.4694 0.046 Uiso 1 1 calc R . .
C12 C 0.3099(4) 0.76744(11) 0.5151(4) 0.0288(14) Uani 1 1 d . . .
H12A H 0.2822 0.7735 0.5648 0.043 Uiso 1 1 calc R . .
H12B H 0.2696 0.7618 0.4746 0.043 Uiso 1 1 calc R . .
H12C H 0.3424 0.7810 0.4911 0.043 Uiso 1 1 calc R . .
C13 C 0.1660(3) 0.73095(10) 0.8094(3) 0.0222(13) Uani 1 1 d . . .
C14 C 0.0547(3) 0.70842(11) 0.8443(3) 0.0248(13) Uani 1 1 d . . .
H14A H 0.0025 0.7009 0.8410 0.030 Uiso 1 1 calc R . .
C15 C 0.1069(3) 0.70624(12) 0.9081(4) 0.0285(14) Uani 1 1 d . . .
H15A H 0.0987 0.6971 0.9578 0.034 Uiso 1 1 calc R . .
C16 C 0.2437(3) 0.72217(11) 0.9409(3) 0.0259(14) Uani 1 1 d . . .
C17 C 0.2371(4) 0.73708(11) 1.0116(3) 0.0299(14) Uani 1 1 d . . .
C18 C 0.3028(4) 0.73752(12) 1.0663(4) 0.0343(15) Uani 1 1 d . . .
H18A H 0.2993 0.7476 1.1147 0.041 Uiso 1 1 calc R . .
C19 C 0.3737(4) 0.72368(13) 1.0524(4) 0.0359(16) Uani 1 1 d . . .
C20 C 0.3764(4) 0.70889(12) 0.9816(4) 0.0338(15) Uani 1 1 d . . .
H20A H 0.4237 0.6992 0.9713 0.041 Uiso 1 1 calc R . .
C21 C 0.3128(4) 0.70775(11) 0.9255(3) 0.0264(13) Uani 1 1 d . . .
C22 C 0.3163(4) 0.69099(12) 0.8511(4) 0.0381(16) Uani 1 1 d . . .
H22A H 0.3707 0.6837 0.8465 0.057 Uiso 1 1 calc R . .
H22B H 0.3043 0.7008 0.8013 0.057 Uiso 1 1 calc R . .
H22C H 0.2761 0.6776 0.8570 0.057 Uiso 1 1 calc R . .
C23 C 0.4441(4) 0.72384(16) 1.1131(4) 0.054(2) Uani 1 1 d . . .
H23A H 0.4516 0.7408 1.1349 0.081 Uiso 1 1 calc R . .
H23B H 0.4938 0.7185 1.0848 0.081 Uiso 1 1 calc R . .
H23C H 0.4324 0.7123 1.1588 0.081 Uiso 1 1 calc R . .
C24 C 0.1625(4) 0.75254(14) 1.0288(4) 0.0394(17) Uani 1 1 d . . .
H24A H 0.1353 0.7565 0.9765 0.059 Uiso 1 1 calc R . .
H24B H 0.1783 0.7681 1.0566 0.059 Uiso 1 1 calc R . .
H24C H 0.1254 0.7431 1.0644 0.059 Uiso 1 1 calc R . .
C25 C 0.1394(3) 0.77044(10) 0.7190(3) 0.0214(13) Uani 1 1 d . . .
C26 C 0.0119(3) 0.77945(11) 0.6737(3) 0.0231(13) Uani 1 1 d . . .
H26A H -0.0423 0.7772 0.6550 0.028 Uiso 1 1 calc R . .
C27 C 0.0497(3) 0.80139(11) 0.6816(4) 0.0248(13) Uani 1 1 d . . .
H27A H 0.0276 0.8175 0.6704 0.030 Uiso 1 1 calc R . .
C28 C 0.1811(3) 0.81635(10) 0.7313(4) 0.0291(14) Uani 1 1 d . . .
C29 C 0.2118(4) 0.83156(11) 0.6688(4) 0.0327(15) Uani 1 1 d . . .
C30 C 0.2555(4) 0.85300(11) 0.6938(5) 0.0432(18) Uani 1 1 d . . .
H30A H 0.2769 0.8639 0.6526 0.052 Uiso 1 1 calc R . .
C31 C 0.2683(4) 0.85873(12) 0.7766(5) 0.0391(16) Uani 1 1 d . . .
C32 C 0.2360(4) 0.84300(11) 0.8357(4) 0.0346(15) Uani 1 1 d . . .
H32A H 0.2440 0.8469 0.8925 0.042 Uiso 1 1 calc R . .
C33 C 0.1924(4) 0.82178(11) 0.8152(4) 0.0265(13) Uani 1 1 d . . .
C34 C 0.1547(4) 0.80606(12) 0.8800(4) 0.0364(16) Uani 1 1 d . . .
H34A H 0.1691 0.8126 0.9346 0.055 Uiso 1 1 calc R . .
H34B H 0.1745 0.7888 0.8748 0.055 Uiso 1 1 calc R . .
H34C H 0.0955 0.8063 0.8734 0.055 Uiso 1 1 calc R . .
C35 C 0.3175(4) 0.88226(13) 0.8023(6) 0.062(2) Uani 1 1 d . . .
H35A H 0.3271 0.8928 0.7536 0.093 Uiso 1 1 calc R . .
H35B H 0.3696 0.8771 0.8259 0.093 Uiso 1 1 calc R . .
H35C H 0.2867 0.8918 0.8436 0.093 Uiso 1 1 calc R . .
C36 C 0.1978(4) 0.82643(13) 0.5779(4) 0.0440(17) Uani 1 1 d . . .
H36A H 0.2012 0.8084 0.5677 0.066 Uiso 1 1 calc R . .
H36B H 0.2392 0.8351 0.5452 0.066 Uiso 1 1 calc R . .
H36C H 0.1438 0.8325 0.5620 0.066 Uiso 1 1 calc R . .
C37 C -0.0302(3) 0.71919(11) 0.6843(3) 0.0217(13) Uani 1 1 d . . .
C38 C -0.1030(3) 0.73103(11) 0.7078(4) 0.0261(13) Uani 1 1 d . . .
H38A H -0.1010 0.7478 0.7271 0.031 Uiso 1 1 calc R . .
C39 C -0.1777(3) 0.71889(12) 0.7036(4) 0.0297(14) Uani 1 1 d . . .
H39A H -0.2255 0.7276 0.7197 0.036 Uiso 1 1 calc R . .
C40 C -0.1834(3) 0.69468(11) 0.6767(4) 0.0271(14) Uani 1 1 d . . .
H40A H -0.2348 0.6867 0.6722 0.033 Uiso 1 1 calc R . .
C41 C -0.1135(4) 0.68207(11) 0.6565(4) 0.0324(15) Uani 1 1 d . . .
H41A H -0.1164 0.6651 0.6394 0.039 Uiso 1 1 calc R . .
C42 C -0.0380(4) 0.69406(11) 0.6607(4) 0.0286(14) Uani 1 1 d . . .
H42A H 0.0096 0.6849 0.6471 0.034 Uiso 1 1 calc R . .
C43 C 0.4417(4) 0.80378(12) 0.7409(4) 0.0372(16) Uani 1 1 d . . .
H43A H 0.4084 0.8171 0.7666 0.045 Uiso 1 1 calc R . .
H43B H 0.4995 0.8077 0.7523 0.045 Uiso 1 1 calc R . .
C44 C 0.4283(4) 0.80426(14) 0.6490(4) 0.0455(18) Uani 1 1 d . . .
H44A H 0.3696 0.8020 0.6380 0.055 Uiso 1 1 calc R . .
H44B H 0.4573 0.7899 0.6241 0.055 Uiso 1 1 calc R . .
C45 C 0.4565(4) 0.82806(12) 0.6067(4) 0.0408(17) Uani 1 1 d . . .
H45A H 0.4417 0.8274 0.5480 0.061 Uiso 1 1 calc R . .
H45B H 0.5156 0.8296 0.6120 0.061 Uiso 1 1 calc R . .
H45C H 0.4304 0.8425 0.6327 0.061 Uiso 1 1 calc R . .
C46 C 0.4311(4) 0.77933(13) 0.8991(4) 0.0369(16) Uani 1 1 d . . .
H46A H 0.4374 0.7630 0.9271 0.044 Uiso 1 1 calc R . .
H46B H 0.4821 0.7888 0.9071 0.044 Uiso 1 1 calc R . .
C47 C 0.3625(4) 0.79344(14) 0.9394(4) 0.0427(18) Uani 1 1 d . . .
H47A H 0.3123 0.7833 0.9352 0.051 Uiso 1 1 calc R . .
H47B H 0.3534 0.8093 0.9088 0.051 Uiso 1 1 calc R . .
C48 C 0.3778(4) 0.79959(13) 1.0302(4) 0.0377(16) Uani 1 1 d . . .
H48A H 0.3321 0.8093 1.0520 0.057 Uiso 1 1 calc R . .
H48B H 0.4279 0.8094 1.0352 0.057 Uiso 1 1 calc R . .
H48C H 0.3833 0.7840 1.0617 0.057 Uiso 1 1 calc R . .
C49 C 0.5027(4) 0.75439(11) 0.7604(4) 0.0364(16) Uani 1 1 d . . .
H49A H 0.5099 0.7552 0.6997 0.044 Uiso 1 1 calc R . .
H49B H 0.5524 0.7613 0.7863 0.044 Uiso 1 1 calc R . .
C50 C 0.4944(4) 0.72754(13) 0.7852(5) 0.0460(18) Uani 1 1 d . . .
H50A H 0.4475 0.7203 0.7554 0.055 Uiso 1 1 calc R . .
H50B H 0.4820 0.7268 0.8451 0.055 Uiso 1 1 calc R . .
C51 C 0.5680(4) 0.71149(12) 0.7687(4) 0.0426(17) Uani 1 1 d . . .
H51A H 0.5552 0.6940 0.7813 0.064 Uiso 1 1 calc R . .
H51B H 0.6131 0.7171 0.8037 0.064 Uiso 1 1 calc R . .
H51C H 0.5834 0.7130 0.7104 0.064 Uiso 1 1 calc R . .
C52 C 0.3404(3) 0.57222(10) 0.1249(4) 0.0206(12) Uani 1 1 d . . .
C53 C 0.4255(4) 0.55616(11) 0.0286(4) 0.0279(14) Uani 1 1 d . . .
H53A H 0.4738 0.5501 0.0035 0.033 Uiso 1 1 calc R . .
C54 C 0.3525(3) 0.55809(11) -0.0080(4) 0.0258(13) Uani 1 1 d . . .
H54A H 0.3394 0.5537 -0.0634 0.031 Uiso 1 1 calc R . .
C55 C 0.2143(3) 0.56989(11) 0.0358(3) 0.0241(13) Uani 1 1 d . . .
C56 C 0.1850(3) 0.58758(10) -0.0198(3) 0.0231(13) Uani 1 1 d . . .
C57 C 0.1024(3) 0.58854(11) -0.0352(4) 0.0267(14) Uani 1 1 d . . .
H57A H 0.0823 0.6003 -0.0744 0.032 Uiso 1 1 calc R . .
C58 C 0.0478(3) 0.57283(11) 0.0050(4) 0.0265(14) Uani 1 1 d . . .
C59 C 0.0798(3) 0.55473(10) 0.0587(4) 0.0239(13) Uani 1 1 d . . .
H59A H 0.0439 0.5432 0.0847 0.029 Uiso 1 1 calc R . .
C60 C 0.1629(4) 0.55320(10) 0.0751(4) 0.0238(13) Uani 1 1 d . . .
C61 C 0.1941(4) 0.53399(11) 0.1352(4) 0.0364(16) Uani 1 1 d . . .
H61A H 0.2532 0.5354 0.1396 0.055 Uiso 1 1 calc R . .
H61B H 0.1797 0.5172 0.1156 0.055 Uiso 1 1 calc R . .
H61C H 0.1695 0.5368 0.1896 0.055 Uiso 1 1 calc R . .
C62 C -0.0433(3) 0.57473(12) -0.0087(4) 0.0303(14) Uani 1 1 d . . .
H62A H -0.0619 0.5916 0.0062 0.045 Uiso 1 1 calc R . .
H62B H -0.0712 0.5623 0.0259 0.045 Uiso 1 1 calc R . .
H62C H -0.0557 0.5715 -0.0671 0.045 Uiso 1 1 calc R . .
C63 C 0.2406(4) 0.60590(11) -0.0625(4) 0.0283(14) Uani 1 1 d . . .
H63A H 0.2782 0.6131 -0.0220 0.043 Uiso 1 1 calc R . .
H63B H 0.2083 0.6193 -0.0878 0.043 Uiso 1 1 calc R . .
H63C H 0.2716 0.5972 -0.1056 0.043 Uiso 1 1 calc R . .
C64 C 0.3639(3) 0.56233(10) 0.2813(4) 0.0233(13) Uani 1 1 d . . .
C65 C 0.4707(4) 0.53613(11) 0.3062(4) 0.0301(15) Uani 1 1 d . . .
H65A H 0.5220 0.5282 0.3007 0.036 Uiso 1 1 calc R . .
C66 C 0.4144(4) 0.53077(11) 0.3634(4) 0.0302(15) Uani 1 1 d . . .
H66A H 0.4184 0.5185 0.4059 0.036 Uiso 1 1 calc R . .
C67 C 0.2767(3) 0.54616(11) 0.3972(4) 0.0260(14) Uani 1 1 d . . .
C68 C 0.2252(4) 0.52523(11) 0.3901(3) 0.0254(13) Uani 1 1 d . . .
C69 C 0.1567(4) 0.52428(11) 0.4419(4) 0.0280(14) Uani 1 1 d . . .
H69A H 0.1205 0.5105 0.4366 0.034 Uiso 1 1 calc R . .
C70 C 0.1395(4) 0.54237(13) 0.4999(4) 0.0354(16) Uani 1 1 d . . .
C71 C 0.1941(4) 0.56251(12) 0.5059(4) 0.0339(15) Uani 1 1 d . . .
H71A H 0.1839 0.5752 0.5460 0.041 Uiso 1 1 calc R . .
C72 C 0.2625(4) 0.56474(11) 0.4555(4) 0.0294(14) Uani 1 1 d . . .
C73 C 0.3212(4) 0.58598(12) 0.4665(4) 0.0383(16) Uani 1 1 d . . .
H73A H 0.3296 0.5944 0.4133 0.057 Uiso 1 1 calc R . .
H73B H 0.3732 0.5795 0.4867 0.057 Uiso 1 1 calc R . .
H73C H 0.2992 0.5979 0.5066 0.057 Uiso 1 1 calc R . .
C74 C 0.0642(4) 0.54098(14) 0.5546(4) 0.0439(18) Uani 1 1 d . . .
H74A H 0.0270 0.5283 0.5328 0.066 Uiso 1 1 calc R . .
H74B H 0.0370 0.5573 0.5551 0.066 Uiso 1 1 calc R . .
H74C H 0.0802 0.5365 0.6111 0.066 Uiso 1 1 calc R . .
C75 C 0.2412(4) 0.50460(11) 0.3279(4) 0.0349(15) Uani 1 1 d . . .
H75A H 0.1896 0.4969 0.3117 0.052 Uiso 1 1 calc R . .
H75B H 0.2766 0.4919 0.3528 0.052 Uiso 1 1 calc R . .
H75C H 0.2677 0.5117 0.2789 0.052 Uiso 1 1 calc R . .
C76 C 0.4010(3) 0.60657(10) 0.2213(3) 0.0200(12) Uani 1 1 d . . .
C77 C 0.5316(3) 0.61658(11) 0.1895(4) 0.0262(13) Uani 1 1 d . . .
H77A H 0.5867 0.6147 0.1730 0.031 Uiso 1 1 calc R . .
C78 C 0.4956(3) 0.63846(11) 0.2079(4) 0.0272(14) Uani 1 1 d . . .
H78A H 0.5194 0.6547 0.2073 0.033 Uiso 1 1 calc R . .
C79 C 0.3592(3) 0.65177(10) 0.2507(4) 0.0260(13) Uani 1 1 d . . .
C80 C 0.3642(3) 0.66216(11) 0.3279(4) 0.0260(14) Uani 1 1 d . . .
C81 C 0.3190(4) 0.68404(11) 0.3445(4) 0.0288(14) Uani 1 1 d . . .
H81A H 0.3243 0.6920 0.3968 0.035 Uiso 1 1 calc R . .
C82 C 0.2670(4) 0.69412(11) 0.2857(4) 0.0279(14) Uani 1 1 d . . .
C83 C 0.2615(4) 0.68254(11) 0.2093(4) 0.0298(14) Uani 1 1 d . . .
H83A H 0.2257 0.6892 0.1689 0.036 Uiso 1 1 calc R . .
C84 C 0.3073(4) 0.66124(10) 0.1901(4) 0.0254(13) Uani 1 1 d . . .
C85 C 0.3011(4) 0.64961(12) 0.1038(4) 0.0366(16) Uani 1 1 d . . .
H85A H 0.2591 0.6583 0.0719 0.055 Uiso 1 1 calc R . .
H85B H 0.2867 0.6319 0.1088 0.055 Uiso 1 1 calc R . .
H85C H 0.3534 0.6512 0.0754 0.055 Uiso 1 1 calc R . .
C86 C 0.2163(4) 0.71760(12) 0.3046(4) 0.0403(17) Uani 1 1 d . . .
H86A H 0.2437 0.7276 0.3471 0.061 Uiso 1 1 calc R . .
H86B H 0.1625 0.7126 0.3245 0.061 Uiso 1 1 calc R . .
H86C H 0.2104 0.7276 0.2541 0.061 Uiso 1 1 calc R . .
C87 C 0.4168(4) 0.65105(11) 0.3952(4) 0.0296(14) Uani 1 1 d . . .
H87A H 0.4677 0.6450 0.3711 0.044 Uiso 1 1 calc R . .
H87B H 0.3881 0.6371 0.4215 0.044 Uiso 1 1 calc R . .
H87C H 0.4288 0.6639 0.4368 0.044 Uiso 1 1 calc R . .
C88 C 0.5695(4) 0.55605(11) 0.1655(4) 0.0275(14) Uani 1 1 d . . .
C89 C 0.5746(4) 0.53194(12) 0.1313(4) 0.0386(17) Uani 1 1 d . . .
H89A H 0.5263 0.5241 0.1120 0.046 Uiso 1 1 calc R . .
C90 C 0.6472(4) 0.51914(12) 0.1246(4) 0.0381(17) Uani 1 1 d . . .
H90A H 0.6484 0.5030 0.0999 0.046 Uiso 1 1 calc R . .
C91 C 0.7181(4) 0.52975(12) 0.1538(4) 0.0362(16) Uani 1 1 d . . .
H91A H 0.7681 0.5210 0.1494 0.043 Uiso 1 1 calc R . .
C92 C 0.7159(3) 0.55324(11) 0.1896(4) 0.0288(14) Uani 1 1 d . . .
H92A H 0.7644 0.5606 0.2098 0.035 Uiso 1 1 calc R . .
C93 C 0.6423(4) 0.56613(12) 0.1961(4) 0.0297(14) Uani 1 1 d . . .
H93A H 0.6415 0.5821 0.2219 0.036 Uiso 1 1 calc R . .
C94 C 0.0354(3) 0.58447(10) 0.2582(4) 0.0270(13) Uani 1 1 d . . .
H94A H -0.0165 0.5924 0.2745 0.032 Uiso 1 1 calc R . .
H94B H 0.0317 0.5802 0.1987 0.032 Uiso 1 1 calc R . .
C95 C 0.0456(4) 0.56074(11) 0.3066(5) 0.0418(17) Uani 1 1 d . . .
H95A H 0.0408 0.5646 0.3663 0.050 Uiso 1 1 calc R . .
H95B H 0.1009 0.5541 0.2968 0.050 Uiso 1 1 calc R . .
C96 C -0.0164(4) 0.54059(12) 0.2843(5) 0.0469(19) Uani 1 1 d . . .
H96A H -0.0061 0.5256 0.3175 0.070 Uiso 1 1 calc R . .
H96B H -0.0116 0.5365 0.2254 0.070 Uiso 1 1 calc R . .
H96C H -0.0713 0.5468 0.2957 0.070 Uiso 1 1 calc R . .
C97 C 0.0835(3) 0.63448(11) 0.2156(4) 0.0272(14) Uani 1 1 d . . .
H97A H 0.0291 0.6393 0.2361 0.033 Uiso 1 1 calc R . .
H97B H 0.1210 0.6486 0.2273 0.033 Uiso 1 1 calc R . .
C98 C 0.0789(4) 0.63083(12) 0.1227(4) 0.0346(16) Uani 1 1 d . . .
H98A H 0.0366 0.6182 0.1103 0.042 Uiso 1 1 calc R . .
H98B H 0.1315 0.6242 0.1027 0.042 Uiso 1 1 calc R . .
C99 C 0.0593(5) 0.65484(13) 0.0757(4) 0.0469(19) Uani 1 1 d . . .
H99A H 0.0659 0.6520 0.0162 0.070 Uiso 1 1 calc R . .
H99B H 0.0964 0.6682 0.0935 0.070 Uiso 1 1 calc R . .
H99C H 0.0032 0.6598 0.0872 0.070 Uiso 1 1 calc R . .
C100 C 0.1098(3) 0.61618(11) 0.3808(4) 0.0267(14) Uani 1 1 d . . .
H10D H 0.0545 0.6226 0.3915 0.032 Uiso 1 1 calc R . .
H10E H 0.1178 0.6012 0.4158 0.032 Uiso 1 1 calc R . .
C101 C 0.1718(4) 0.63613(12) 0.4057(4) 0.0316(15) Uani 1 1 d . . .
H10F H 0.2269 0.6302 0.3908 0.038 Uiso 1 1 calc R . .
H10G H 0.1609 0.6516 0.3740 0.038 Uiso 1 1 calc R . .
C102 C 0.1696(4) 0.64204(12) 0.4971(4) 0.0359(16) Uani 1 1 d . . .
H10H H 0.2137 0.6537 0.5107 0.054 Uiso 1 1 calc R . .
H10I H 0.1764 0.6265 0.5289 0.054 Uiso 1 1 calc R . .
H10J H 0.1173 0.6497 0.5111 0.054 Uiso 1 1 calc R . .
C103 C 0.8979(3) 0.56429(10) 0.7606(3) 0.0232(13) Uani 1 1 d . . .
C104 C 1.0306(4) 0.55730(10) 0.7907(4) 0.0260(13) Uani 1 1 d . . .
H10K H 1.0865 0.5604 0.8015 0.031 Uiso 1 1 calc R . .
C105 C 0.9938(4) 0.53544(11) 0.7966(4) 0.0331(16) Uani 1 1 d . . .
H10L H 1.0186 0.5199 0.8097 0.040 Uiso 1 1 calc R . .
C106 C 0.8560(3) 0.51859(10) 0.7732(4) 0.0273(14) Uani 1 1 d . . .
C107 C 0.8380(4) 0.50473(11) 0.8439(4) 0.0310(15) Uani 1 1 d . . .
C108 C 0.7925(4) 0.48263(11) 0.8345(4) 0.0309(15) Uani 1 1 d . . .
H10M H 0.7825 0.4724 0.8814 0.037 Uiso 1 1 calc R . .
C109 C 0.7622(4) 0.47558(10) 0.7588(4) 0.0309(14) Uani 1 1 d . . .
C110 C 0.7805(4) 0.48982(11) 0.6907(4) 0.0310(15) Uani 1 1 d . . .
H11D H 0.7605 0.4847 0.6382 0.037 Uiso 1 1 calc R . .
C111 C 0.8277(4) 0.51163(11) 0.6957(4) 0.0299(15) Uani 1 1 d . . .
C112 C 0.8492(5) 0.52632(13) 0.6213(4) 0.0444(19) Uani 1 1 d . . .
H11E H 0.9081 0.5289 0.6196 0.067 Uiso 1 1 calc R . .
H11F H 0.8218 0.5426 0.6234 0.067 Uiso 1 1 calc R . .
H11G H 0.8319 0.5172 0.5717 0.067 Uiso 1 1 calc R . .
C113 C 0.7091(4) 0.45217(11) 0.7497(5) 0.0448(18) Uani 1 1 d . . .
H11H H 0.7296 0.4389 0.7862 0.067 Uiso 1 1 calc R . .
H11I H 0.7106 0.4464 0.6922 0.067 Uiso 1 1 calc R . .
H11J H 0.6530 0.4562 0.7650 0.067 Uiso 1 1 calc R . .
C114 C 0.8650(4) 0.51259(12) 0.9297(4) 0.0360(16) Uani 1 1 d . . .
H11K H 0.9203 0.5194 0.9269 0.054 Uiso 1 1 calc R . .
H11L H 0.8642 0.4980 0.9666 0.054 Uiso 1 1 calc R . .
H11M H 0.8281 0.5254 0.9510 0.054 Uiso 1 1 calc R . .
C115 C 0.8415(3) 0.60632(10) 0.8135(4) 0.0229(13) Uani 1 1 d . . .
C116 C 0.9324(4) 0.63129(10) 0.8810(3) 0.0232(13) Uani 1 1 d . . .
H11N H 0.9820 0.6393 0.8949 0.028 Uiso 1 1 calc R . .
C117 C 0.8616(3) 0.63359(11) 0.9220(4) 0.0274(14) Uani 1 1 d . . .
H11O H 0.8516 0.6436 0.9696 0.033 Uiso 1 1 calc R . .
C118 C 0.7214(3) 0.61856(11) 0.9024(4) 0.0247(13) Uani 1 1 d . . .
C119 C 0.6770(3) 0.64018(11) 0.8825(4) 0.0266(14) Uani 1 1 d . . .
C120 C 0.5970(4) 0.64131(11) 0.9088(4) 0.0319(15) Uani 1 1 d . . .
H12D H 0.5661 0.6558 0.8961 0.038 Uiso 1 1 calc R . .
C121 C 0.5601(4) 0.62227(13) 0.9526(4) 0.0381(16) Uani 1 1 d . . .
C122 C 0.6079(4) 0.60129(12) 0.9719(4) 0.0332(15) Uani 1 1 d . . .
H12E H 0.5841 0.5881 1.0030 0.040 Uiso 1 1 calc R . .
C123 C 0.6884(4) 0.59900(11) 0.9476(3) 0.0283(14) Uani 1 1 d . . .
C124 C 0.7375(4) 0.57632(11) 0.9692(4) 0.0297(14) Uani 1 1 d . . .
H12F H 0.7849 0.5814 1.0019 0.044 Uiso 1 1 calc R . .
H12G H 0.7556 0.5680 0.9184 0.044 Uiso 1 1 calc R . .
H12H H 0.7041 0.5647 1.0016 0.044 Uiso 1 1 calc R . .
C125 C 0.4717(4) 0.62405(14) 0.9798(4) 0.0436(18) Uani 1 1 d . . .
H12I H 0.4478 0.6395 0.9581 0.065 Uiso 1 1 calc R . .
H12J H 0.4690 0.6242 1.0404 0.065 Uiso 1 1 calc R . .
H12K H 0.4416 0.6096 0.9585 0.065 Uiso 1 1 calc R . .
C126 C 0.7119(4) 0.66147(11) 0.8321(4) 0.0330(15) Uani 1 1 d . . .
H12L H 0.7654 0.6566 0.8108 0.049 Uiso 1 1 calc R . .
H12M H 0.7174 0.6764 0.8671 0.049 Uiso 1 1 calc R . .
H12N H 0.6756 0.6652 0.7857 0.049 Uiso 1 1 calc R . .
C127 C 0.8592(3) 0.59852(11) 0.6546(4) 0.0246(13) Uani 1 1 d . . .
C128 C 0.9655(4) 0.61821(12) 0.5918(3) 0.0299(14) Uani 1 1 d . . .
H12O H 1.0175 0.6255 0.5839 0.036 Uiso 1 1 calc R . .
C129 C 0.9063(4) 0.61655(13) 0.5353(4) 0.0336(16) Uani 1 1 d . . .
H12P H 0.9085 0.6222 0.4796 0.040 Uiso 1 1 calc R . .
C130 C 0.7640(4) 0.60116(11) 0.5321(3) 0.0280(14) Uani 1 1 d . . .
C131 C 0.7603(4) 0.58425(12) 0.4669(3) 0.0300(14) Uani 1 1 d . . .
C132 C 0.6873(4) 0.58208(13) 0.4249(4) 0.0380(16) Uani 1 1 d . . .
H13A H 0.6841 0.5709 0.3793 0.046 Uiso 1 1 calc R . .
C133 C 0.6187(4) 0.59561(12) 0.4466(4) 0.0317(15) Uani 1 1 d . . .
C134 C 0.6248(4) 0.61227(11) 0.5123(4) 0.0294(14) Uani 1 1 d . . .
H13B H 0.5784 0.6217 0.5278 0.035 Uiso 1 1 calc R . .
C135 C 0.6968(4) 0.61551(11) 0.5563(3) 0.0263(13) Uani 1 1 d . . .
C136 C 0.7019(4) 0.63420(12) 0.6265(4) 0.0386(16) Uani 1 1 d . . .
H13C H 0.6502 0.6432 0.6313 0.058 Uiso 1 1 calc R . .
H13D H 0.7456 0.6462 0.6153 0.058 Uiso 1 1 calc R . .
H13E H 0.7132 0.6253 0.6783 0.058 Uiso 1 1 calc R . .
C137 C 0.5389(4) 0.59224(14) 0.4029(5) 0.0492(19) Uani 1 1 d . . .
H13F H 0.5272 0.5743 0.3972 0.074 Uiso 1 1 calc R . .
H13G H 0.5418 0.5999 0.3480 0.074 Uiso 1 1 calc R . .
H13H H 0.4957 0.6002 0.4351 0.074 Uiso 1 1 calc R . .
C138 C 0.8341(4) 0.56942(14) 0.4409(4) 0.0421(18) Uani 1 1 d . . .
H13I H 0.8667 0.5653 0.4897 0.063 Uiso 1 1 calc R . .
H13J H 0.8668 0.5794 0.4023 0.063 Uiso 1 1 calc R . .
H13K H 0.8168 0.5539 0.4136 0.063 Uiso 1 1 calc R . .
C139 C 1.0693(3) 0.61567(10) 0.7457(4) 0.0237(13) Uani 1 1 d . . .
C140 C 1.1369(3) 0.60207(11) 0.7177(3) 0.0257(13) Uani 1 1 d . . .
H14B H 1.1307 0.5848 0.7047 0.031 Uiso 1 1 calc R . .
C141 C 1.2131(4) 0.61332(11) 0.7086(4) 0.0305(14) Uani 1 1 d . . .
H14C H 1.2583 0.6037 0.6902 0.037 Uiso 1 1 calc R . .
C142 C 1.2221(3) 0.63840(11) 0.7264(4) 0.0275(14) Uani 1 1 d . . .
H14D H 1.2743 0.6459 0.7231 0.033 Uiso 1 1 calc R . .
C143 C 1.1566(3) 0.65270(11) 0.7489(4) 0.0308(14) Uani 1 1 d . . .
H14E H 1.1628 0.6702 0.7579 0.037 Uiso 1 1 calc R . .
C144 C 1.0818(3) 0.64149(10) 0.7583(4) 0.0290(14) Uani 1 1 d . . .
H14F H 1.0368 0.6516 0.7739 0.035 Uiso 1 1 calc R . .
C145 C 0.5745(4) 0.54698(12) 0.8185(4) 0.0376(16) Uani 1 1 d . A .
H14G H 0.5826 0.5577 0.8677 0.045 Uiso 1 1 calc R . .
H14H H 0.5157 0.5435 0.8131 0.045 Uiso 1 1 calc R . .
C146 C 0.6208(4) 0.52211(13) 0.8303(5) 0.0492(13) Uani 1 1 d . . .
H14I H 0.6767 0.5239 0.8086 0.059 Uiso 1 1 calc R A .
H14J H 0.5934 0.5087 0.7984 0.059 Uiso 1 1 calc R . .
C147 C 0.6246(9) 0.5143(3) 0.9267(10) 0.0492(13) Uani 0.552(8) 1 d P A -1
H14K H 0.6621 0.5002 0.9336 0.074 Uiso 0.552(8) 1 calc PR A -1
H14L H 0.5703 0.5093 0.9454 0.074 Uiso 0.552(8) 1 calc PR A -1
H14M H 0.6436 0.5285 0.9595 0.074 Uiso 0.552(8) 1 calc PR A -1
C148 C 0.5732(8) 0.5517(3) 0.6340(9) 0.0492(13) Uani 0.552(8) 1 d P A -1
H14N H 0.5384 0.5374 0.6506 0.059 Uiso 0.552(8) 1 calc PR A -1
H14O H 0.5353 0.5649 0.6151 0.059 Uiso 0.552(8) 1 calc PR A -1
C149 C 0.6078(9) 0.5439(3) 0.5657(10) 0.0492(13) Uani 0.552(8) 1 d P A -1
H14P H 0.6660 0.5469 0.5772 0.059 Uiso 0.552(8) 1 calc PR A -1
H14Q H 0.5923 0.5572 0.5259 0.059 Uiso 0.552(8) 1 calc PR A -1
C150 C 0.6105(5) 0.52092(16) 0.5114(5) 0.066(2) Uani 0.552(8) 1 d P A -1
H15B H 0.6228 0.5259 0.4543 0.099 Uiso 0.552(8) 1 calc PR A -1
H15C H 0.5578 0.5124 0.5130 0.099 Uiso 0.552(8) 1 calc PR A -1
H15D H 0.6528 0.5095 0.5315 0.099 Uiso 0.552(8) 1 calc PR A -1
C14A C 0.5951(11) 0.5084(3) 0.8935(12) 0.0492(13) Uani 0.448(8) 1 d P A -2
H14R H 0.5365 0.5057 0.8886 0.074 Uiso 0.448(8) 1 calc PR A -2
H14S H 0.6068 0.5171 0.9454 0.074 Uiso 0.448(8) 1 calc PR A -2
H14T H 0.6232 0.4922 0.8932 0.074 Uiso 0.448(8) 1 calc PR A -2
C14B C 0.5974(10) 0.5344(3) 0.6521(12) 0.0492(13) Uani 0.448(8) 1 d P A -2
H14U H 0.6062 0.5193 0.6863 0.059 Uiso 0.448(8) 1 calc PR A -2
H14V H 0.5395 0.5342 0.6356 0.059 Uiso 0.448(8) 1 calc PR A -2
C14C C 0.6276(10) 0.5319(3) 0.6029(12) 0.0492(13) Uani 0.448(8) 1 d P A -2
H14W H 0.6745 0.5219 0.6220 0.059 Uiso 0.448(8) 1 calc PR A -2
H14X H 0.6500 0.5488 0.5915 0.059 Uiso 0.448(8) 1 calc PR A -2
C15D C 0.6105(5) 0.52092(16) 0.5114(5) 0.066(2) Uani 0.448(8) 1 d P A -2
H15E H 0.6596 0.5227 0.4775 0.099 Uiso 0.448(8) 1 calc PR A -2
H15F H 0.5659 0.5302 0.4857 0.099 Uiso 0.448(8) 1 calc PR A -2
H15G H 0.5958 0.5032 0.5154 0.099 Uiso 0.448(8) 1 calc PR A -2
C151 C 0.5548(9) 0.5951(3) 0.7325(10) 0.0445(16) Uani 0.515(7) 1 d P A -1
H15H H 0.6005 0.6071 0.7286 0.053 Uiso 0.515(7) 1 calc PR A -1
H15I H 0.5277 0.5959 0.6779 0.053 Uiso 0.515(7) 1 calc PR A -1
C152 C 0.5222(9) 0.6026(3) 0.7629(10) 0.0445(16) Uani 0.515(7) 1 d P A -1
H15J H 0.5545 0.6103 0.8079 0.053 Uiso 0.515(7) 1 calc PR A -1
H15K H 0.4875 0.5897 0.7889 0.053 Uiso 0.515(7) 1 calc PR A -1
C153 C 0.4632(9) 0.6237(3) 0.7288(11) 0.0445(16) Uani 0.515(7) 1 d P A -1
H15L H 0.4268 0.6292 0.7732 0.067 Uiso 0.515(7) 1 calc PR A -1
H15M H 0.4310 0.6169 0.6829 0.067 Uiso 0.515(7) 1 calc PR A -1
H15N H 0.4953 0.6379 0.7092 0.067 Uiso 0.515(7) 1 calc PR A -1
C15A C 0.5284(9) 0.5820(3) 0.6996(10) 0.0445(16) Uani 0.485(7) 1 d P A -2
H15O H 0.5531 0.5959 0.6678 0.053 Uiso 0.485(7) 1 calc PR A -2
H15P H 0.4977 0.5719 0.6588 0.053 Uiso 0.485(7) 1 calc PR A -2
C15B C 0.4618(9) 0.5948(3) 0.7536(10) 0.0445(16) Uani 0.485(7) 1 d P A -2
H15Q H 0.4149 0.5832 0.7504 0.053 Uiso 0.485(7) 1 calc PR A -2
H15R H 0.4825 0.5933 0.8109 0.053 Uiso 0.485(7) 1 calc PR A -2
C15C C 0.4256(9) 0.6198(3) 0.7500(11) 0.0445(16) Uani 0.485(7) 1 d P A -2
H15S H 0.3724 0.6195 0.7772 0.067 Uiso 0.485(7) 1 calc PR A -2
H15T H 0.4191 0.6248 0.6921 0.067 Uiso 0.485(7) 1 calc PR A -2
H15U H 0.4612 0.6318 0.7783 0.067 Uiso 0.485(7) 1 calc PR A -2

loop_
_atom_site_aniso_label
_atom_site_aniso_U_11
_atom_site_aniso_U_22
_atom_site_aniso_U_33
_atom_site_aniso_U_23
_atom_site_aniso_U_13
_atom_site_aniso_U_12
Fe1 0.0197(4) 0.0174(4) 0.0206(5) 0.0006(3) -0.0011(3) -0.0009(3)
Fe2 0.0202(4) 0.0169(4) 0.0223(4) 0.0001(3) 0.0000(3) 0.0011(3)
Fe3 0.0246(4) 0.0180(4) 0.0215(4) 0.0012(3) -0.0006(4) -0.0044(3)
B1 0.026(4) 0.021(4) 0.018(3) -0.003(3) -0.002(3) 0.000(3)
B2 0.025(4) 0.018(4) 0.030(4) 0.004(3) -0.001(3) 0.004(3)
B3 0.030(4) 0.017(3) 0.027(4) 0.004(3) 0.002(3) -0.002(3)
P1 0.0230(8) 0.0210(8) 0.0271(8) -0.0006(7) -0.0024(6) -0.0021(6)
P2 0.0229(7) 0.0221(8) 0.0271(8) 0.0002(7) 0.0025(7) 0.0016(6)
P3 0.0221(8) 0.0591(12) 0.0311(9) -0.0009(9) -0.0018(7) 0.0014(8)
N1 0.019(2) 0.019(3) 0.021(2) 0.003(2) -0.0031(19) 0.001(2)
N2 0.019(2) 0.019(3) 0.021(2) -0.001(2) 0.001(2) -0.002(2)
N3 0.022(2) 0.020(3) 0.021(2) 0.001(2) 0.003(2) 0.001(2)
N4 0.020(3) 0.029(3) 0.019(2) 0.002(2) -0.0001(19) -0.001(2)
N5 0.019(2) 0.015(2) 0.019(2) -0.0006(19) 0.0011(19) 0.0016(19)
N6 0.026(3) 0.019(3) 0.024(3) -0.001(2) -0.005(2) -0.004(2)
N7 0.026(3) 0.024(3) 0.026(3) -0.002(2) 0.000(2) -0.003(2)
N8 0.020(2) 0.015(2) 0.022(2) 0.002(2) 0.0021(19) 0.001(2)
N9 0.023(3) 0.017(3) 0.024(2) -0.005(2) -0.001(2) 0.000(2)
N10 0.018(2) 0.019(2) 0.030(3) 0.003(2) 0.003(2) 0.0005(19)
N11 0.028(3) 0.023(3) 0.026(3) 0.004(2) -0.002(2) 0.001(2)
N12 0.018(2) 0.020(3) 0.028(3) 0.003(2) 0.001(2) 0.001(2)
N13 0.023(2) 0.022(3) 0.024(3) -0.004(2) 0.002(2) -0.002(2)
N14 0.027(3) 0.023(3) 0.030(3) -0.002(2) 0.006(2) 0.000(2)
N15 0.026(2) 0.015(2) 0.024(3) 0.002(2) 0.003(2) 0.0011(19)
N16 0.026(3) 0.014(2) 0.038(3) 0.003(2) 0.009(2) -0.001(2)
N17 0.030(3) 0.016(3) 0.024(3) -0.002(2) -0.002(2) 0.001(2)
N18 0.033(3) 0.012(2) 0.026(3) -0.001(2) -0.002(2) -0.004(2)
N19 0.022(3) 0.027(3) 0.023(3) 0.003(2) -0.002(2) -0.002(2)
N20 0.028(3) 0.029(3) 0.028(3) 0.007(2) -0.003(2) -0.007(2)
N21 0.026(2) 0.020(2) 0.027(3) -0.002(2) 0.004(2) -0.002(2)
C1 0.025(3) 0.017(3) 0.019(3) 0.010(2) 0.003(2) 0.000(2)
C2 0.029(3) 0.021(3) 0.024(3) -0.002(3) -0.006(3) -0.009(3)
C3 0.029(3) 0.021(3) 0.021(3) -0.004(2) 0.005(3) -0.001(3)
C4 0.021(3) 0.026(3) 0.018(3) -0.005(3) -0.001(2) 0.002(3)
C5 0.025(3) 0.019(3) 0.017(3) -0.001(2) 0.006(2) 0.001(2)
C6 0.027(3) 0.025(3) 0.022(3) -0.001(3) 0.003(3) -0.006(3)
C7 0.024(3) 0.022(3) 0.018(3) -0.003(2) 0.004(2) -0.001(3)
C8 0.026(3) 0.022(3) 0.025(3) 0.001(3) 0.003(3) 0.004(3)
C9 0.032(3) 0.014(3) 0.019(3) -0.004(2) 0.000(2) -0.003(3)
C10 0.034(4) 0.026(4) 0.032(4) 0.005(3) 0.006(3) -0.001(3)
C11 0.031(3) 0.029(4) 0.031(3) 0.001(3) 0.003(3) 0.000(3)
C12 0.027(3) 0.027(3) 0.032(3) 0.005(3) 0.002(3) 0.003(3)
C13 0.030(3) 0.013(3) 0.024(3) -0.002(2) 0.002(2) 0.004(2)
C14 0.023(3) 0.024(3) 0.027(3) 0.007(3) 0.007(3) -0.005(3)
C15 0.024(3) 0.033(4) 0.028(3) 0.010(3) 0.000(3) 0.000(3)
C16 0.026(3) 0.032(4) 0.019(3) 0.007(3) -0.002(2) -0.001(3)
C17 0.042(4) 0.031(4) 0.018(3) 0.003(3) 0.007(3) -0.003(3)
C18 0.041(4) 0.039(4) 0.023(3) -0.004(3) -0.002(3) 0.005(3)
C19 0.043(4) 0.040(4) 0.025(3) -0.003(3) -0.008(3) -0.002(3)
C20 0.034(4) 0.039(4) 0.028(3) 0.005(3) -0.006(3) 0.008(3)
C21 0.036(4) 0.023(3) 0.021(3) 0.004(2) -0.003(3) 0.003(3)
C22 0.046(4) 0.032(4) 0.036(4) -0.009(3) -0.007(3) 0.009(3)
C23 0.044(4) 0.078(6) 0.040(4) -0.009(4) -0.019(3) 0.009(4)
C24 0.040(4) 0.052(5) 0.027(4) -0.007(3) 0.001(3) 0.008(3)
C25 0.033(3) 0.014(3) 0.017(3) 0.000(2) -0.001(2) 0.001(2)
C26 0.023(3) 0.025(3) 0.022(3) 0.005(3) -0.003(2) 0.007(3)
C27 0.029(3) 0.016(3) 0.029(3) 0.001(3) -0.003(3) 0.007(3)
C28 0.027(3) 0.013(3) 0.047(4) -0.001(3) 0.001(3) 0.005(2)
C29 0.039(4) 0.014(3) 0.045(4) 0.002(3) -0.004(3) 0.007(3)
C30 0.041(4) 0.014(3) 0.075(5) 0.008(3) 0.005(4) 0.001(3)
C31 0.033(3) 0.023(4) 0.061(5) -0.008(3) -0.004(3) -0.001(3)
C32 0.033(4) 0.024(4) 0.047(4) -0.005(3) -0.007(3) 0.001(3)
C33 0.028(3) 0.019(3) 0.033(3) -0.007(3) -0.006(3) 0.000(3)
C34 0.047(4) 0.031(4) 0.032(4) -0.005(3) -0.008(3) -0.014(3)
C35 0.045(5) 0.025(4) 0.116(7) -0.012(4) -0.011(5) -0.009(3)
C36 0.052(4) 0.032(4) 0.049(4) 0.012(3) 0.001(4) -0.006(3)
C37 0.022(3) 0.026(3) 0.017(3) 0.002(2) 0.004(2) 0.002(3)
C38 0.027(3) 0.022(3) 0.030(3) -0.001(3) 0.003(3) -0.003(3)
C39 0.015(3) 0.034(4) 0.040(4) 0.004(3) 0.007(3) -0.004(3)
C40 0.017(3) 0.026(3) 0.038(4) 0.008(3) 0.002(3) -0.007(3)
C41 0.035(4) 0.019(3) 0.044(4) 0.001(3) -0.006(3) -0.006(3)
C42 0.027(3) 0.026(3) 0.033(3) -0.001(3) 0.002(3) 0.004(3)
C43 0.040(4) 0.033(4) 0.039(4) 0.002(3) -0.010(3) -0.008(3)
C44 0.053(4) 0.043(4) 0.041(4) 0.009(4) -0.006(3) -0.004(4)
C45 0.053(4) 0.030(4) 0.040(4) 0.003(3) 0.002(3) 0.001(3)
C46 0.034(4) 0.038(4) 0.039(4) -0.001(3) -0.005(3) -0.006(3)
C47 0.048(4) 0.052(5) 0.029(4) -0.013(3) -0.002(3) -0.003(4)
C48 0.046(4) 0.039(4) 0.028(4) -0.006(3) -0.002(3) 0.006(3)
C49 0.027(3) 0.033(4) 0.048(4) -0.006(3) 0.001(3) -0.003(3)
C50 0.042(4) 0.037(4) 0.059(5) 0.000(4) 0.000(4) 0.004(3)
C51 0.052(4) 0.037(4) 0.039(4) -0.004(3) -0.004(3) 0.018(3)
C52 0.022(3) 0.010(3) 0.030(3) -0.002(2) 0.000(3) 0.000(2)
C53 0.031(3) 0.020(3) 0.033(4) -0.002(3) 0.004(3) 0.005(3)
C54 0.024(3) 0.031(4) 0.022(3) -0.005(3) 0.001(2) 0.003(3)
C55 0.026(3) 0.022(3) 0.024(3) -0.005(3) 0.000(2) 0.003(3)
C56 0.030(3) 0.015(3) 0.025(3) -0.004(2) 0.000(3) 0.005(2)
C57 0.026(3) 0.028(4) 0.026(3) 0.004(3) -0.006(3) 0.002(3)
C58 0.029(3) 0.027(3) 0.024(3) -0.007(3) -0.004(3) 0.002(3)
C59 0.026(3) 0.017(3) 0.029(3) 0.000(3) -0.003(3) -0.002(2)
C60 0.032(3) 0.014(3) 0.025(3) 0.001(3) -0.006(3) -0.001(3)
C61 0.033(4) 0.022(3) 0.054(4) 0.014(3) -0.001(3) -0.007(3)
C62 0.029(3) 0.035(4) 0.027(3) 0.003(3) -0.005(3) 0.007(3)
C63 0.030(3) 0.029(3) 0.026(3) 0.001(3) -0.004(3) -0.001(3)
C64 0.023(3) 0.020(3) 0.027(3) 0.001(3) -0.002(2) -0.009(2)
C65 0.029(3) 0.021(3) 0.040(4) 0.009(3) -0.005(3) 0.005(3)
C66 0.032(4) 0.024(3) 0.035(4) 0.010(3) -0.002(3) 0.008(3)
C67 0.025(3) 0.028(3) 0.025(3) 0.007(3) 0.001(3) 0.002(3)
C68 0.029(3) 0.024(3) 0.023(3) 0.004(3) 0.003(3) -0.003(3)
C69 0.034(3) 0.022(3) 0.028(3) 0.007(3) -0.006(3) -0.005(3)
C70 0.032(4) 0.042(4) 0.032(4) 0.013(3) 0.005(3) 0.005(3)
C71 0.045(4) 0.030(4) 0.027(3) -0.004(3) 0.002(3) 0.010(3)
C72 0.036(4) 0.027(3) 0.026(3) 0.008(3) -0.004(3) -0.001(3)
C73 0.048(4) 0.031(4) 0.035(4) -0.004(3) 0.003(3) -0.003(3)
C74 0.040(4) 0.049(5) 0.043(4) 0.006(4) 0.016(3) 0.005(3)
C75 0.042(4) 0.027(4) 0.036(4) 0.000(3) 0.001(3) 0.002(3)
C76 0.027(3) 0.019(3) 0.015(3) 0.001(2) -0.002(2) 0.004(2)
C77 0.020(3) 0.027(3) 0.031(3) 0.005(3) -0.002(3) -0.007(3)
C78 0.021(3) 0.022(3) 0.039(4) -0.005(3) 0.003(3) 0.000(3)
C79 0.027(3) 0.019(3) 0.032(3) -0.005(3) 0.006(3) -0.003(2)
C80 0.022(3) 0.025(3) 0.030(3) -0.004(3) 0.008(3) -0.004(3)
C81 0.037(4) 0.020(3) 0.030(3) -0.003(3) 0.011(3) -0.008(3)
C82 0.034(3) 0.019(3) 0.030(3) -0.005(3) 0.015(3) -0.002(3)
C83 0.030(3) 0.024(3) 0.035(4) 0.006(3) 0.002(3) 0.000(3)
C84 0.027(3) 0.019(3) 0.031(3) -0.001(3) 0.009(3) -0.001(3)
C85 0.046(4) 0.032(4) 0.031(3) -0.001(3) -0.005(3) 0.008(3)
C86 0.048(4) 0.026(4) 0.047(4) 0.000(3) 0.004(3) 0.000(3)
C87 0.033(3) 0.027(3) 0.029(3) 0.000(3) 0.005(3) -0.002(3)
C88 0.030(3) 0.026(3) 0.027(3) 0.008(3) 0.002(3) 0.004(3)
C89 0.037(4) 0.021(4) 0.058(5) 0.004(3) -0.001(3) 0.003(3)
C90 0.040(4) 0.023(4) 0.052(4) -0.002(3) -0.003(3) 0.010(3)
C91 0.030(4) 0.026(4) 0.052(4) 0.007(3) -0.001(3) 0.010(3)
C92 0.017(3) 0.029(4) 0.041(4) 0.009(3) 0.003(3) 0.002(2)
C93 0.033(4) 0.024(3) 0.033(3) 0.005(3) -0.005(3) 0.002(3)
C94 0.027(3) 0.025(3) 0.029(3) -0.002(3) 0.002(3) 0.001(2)
C95 0.038(4) 0.022(4) 0.065(5) 0.010(3) 0.004(3) -0.003(3)
C96 0.061(5) 0.025(4) 0.055(5) 0.002(3) 0.015(4) -0.003(3)
C97 0.027(3) 0.025(3) 0.030(3) 0.006(3) 0.001(3) 0.002(3)
C98 0.046(4) 0.026(4) 0.032(4) 0.002(3) -0.006(3) 0.004(3)
C99 0.074(5) 0.038(4) 0.029(4) 0.005(3) -0.015(4) -0.004(4)
C100 0.027(3) 0.022(3) 0.031(3) 0.000(3) 0.007(3) 0.003(3)
C101 0.033(4) 0.032(4) 0.029(3) 0.000(3) 0.006(3) -0.004(3)
C102 0.042(4) 0.028(4) 0.037(4) -0.002(3) 0.003(3) -0.014(3)
C103 0.031(3) 0.017(3) 0.022(3) -0.003(3) 0.005(3) -0.004(2)
C104 0.025(3) 0.020(3) 0.033(3) 0.002(3) 0.004(3) 0.000(3)
C105 0.028(3) 0.014(3) 0.058(4) 0.004(3) 0.008(3) 0.004(3)
C106 0.026(3) 0.016(3) 0.040(4) -0.001(3) 0.001(3) -0.001(2)
C107 0.027(3) 0.016(3) 0.050(4) 0.004(3) 0.003(3) 0.000(3)
C108 0.033(4) 0.017(3) 0.042(4) 0.005(3) 0.008(3) 0.002(3)
C109 0.033(3) 0.015(3) 0.045(4) 0.003(3) 0.013(3) 0.001(3)
C110 0.031(4) 0.022(3) 0.041(4) -0.008(3) 0.010(3) 0.002(3)
C111 0.033(3) 0.021(3) 0.035(4) -0.001(3) 0.014(3) 0.002(3)
C112 0.062(5) 0.029(4) 0.042(4) -0.016(3) 0.022(4) -0.018(4)
C113 0.046(4) 0.022(3) 0.067(5) -0.005(3) 0.009(4) -0.010(3)
C114 0.036(4) 0.033(4) 0.039(4) 0.014(3) 0.004(3) 0.000(3)
C115 0.026(3) 0.015(3) 0.028(3) 0.009(3) 0.002(3) -0.003(2)
C116 0.029(3) 0.016(3) 0.025(3) -0.005(2) -0.004(3) 0.001(2)
C117 0.031(3) 0.018(3) 0.034(4) -0.007(3) -0.003(3) 0.001(3)
C118 0.022(3) 0.026(3) 0.026(3) 0.000(3) 0.001(2) 0.007(3)
C119 0.025(3) 0.025(3) 0.030(3) 0.001(3) 0.002(3) -0.002(3)
C120 0.031(4) 0.023(3) 0.042(4) 0.007(3) 0.003(3) 0.009(3)
C121 0.034(4) 0.037(4) 0.043(4) 0.009(3) 0.003(3) 0.005(3)
C122 0.030(4) 0.035(4) 0.034(4) 0.013(3) -0.001(3) -0.003(3)
C123 0.032(3) 0.029(4) 0.023(3) 0.001(3) -0.001(3) -0.002(3)
C124 0.025(3) 0.028(4) 0.036(4) 0.015(3) 0.004(3) 0.002(3)
C125 0.029(4) 0.050(5) 0.051(5) 0.016(4) 0.004(3) 0.006(3)
C126 0.038(4) 0.020(3) 0.041(4) 0.006(3) 0.006(3) 0.005(3)
C127 0.029(3) 0.022(3) 0.023(3) -0.002(3) -0.006(3) 0.000(3)
C128 0.034(3) 0.036(4) 0.020(3) 0.007(3) 0.000(3) -0.010(3)
C129 0.032(4) 0.048(4) 0.021(3) 0.011(3) -0.002(3) -0.006(3)
C130 0.029(3) 0.034(4) 0.021(3) 0.007(3) -0.011(3) -0.009(3)
C131 0.032(3) 0.038(4) 0.020(3) -0.001(3) 0.003(3) -0.002(3)
C132 0.043(4) 0.042(4) 0.029(3) -0.003(3) -0.013(3) -0.007(3)
C133 0.033(4) 0.033(4) 0.029(3) -0.001(3) -0.012(3) -0.004(3)
C134 0.028(3) 0.024(3) 0.036(4) 0.004(3) -0.007(3) -0.004(3)
C135 0.032(3) 0.025(3) 0.022(3) 0.004(3) -0.004(3) -0.008(3)
C136 0.051(4) 0.031(4) 0.034(4) -0.001(3) 0.000(3) -0.004(3)
C137 0.048(4) 0.049(5) 0.051(5) -0.007(4) -0.021(4) -0.001(4)
C138 0.036(4) 0.058(5) 0.032(4) 0.002(3) 0.003(3) 0.002(3)
C139 0.022(3) 0.020(3) 0.029(3) 0.002(3) 0.001(3) -0.005(2)
C140 0.029(3) 0.023(3) 0.025(3) 0.005(3) 0.001(3) -0.006(3)
C141 0.030(3) 0.029(4) 0.032(3) 0.008(3) 0.003(3) -0.004(3)
C142 0.027(3) 0.028(3) 0.027(3) 0.008(3) 0.004(3) -0.011(3)
C143 0.032(3) 0.021(3) 0.040(4) 0.003(3) -0.002(3) -0.008(3)
C144 0.032(3) 0.019(3) 0.037(4) 0.002(3) 0.000(3) 0.000(2)
C145 0.027(3) 0.033(4) 0.053(4) -0.002(3) 0.006(3) 0.001(3)
C146 0.046(3) 0.034(3) 0.068(4) 0.001(2) 0.011(3) -0.007(2)
C147 0.046(3) 0.034(3) 0.068(4) 0.001(2) 0.011(3) -0.007(2)
C148 0.046(3) 0.034(3) 0.068(4) 0.001(2) 0.011(3) -0.007(2)
C149 0.046(3) 0.034(3) 0.068(4) 0.001(2) 0.011(3) -0.007(2)
C150 0.058(5) 0.068(6) 0.072(6) -0.032(5) -0.012(4) -0.012(4)
C14A 0.046(3) 0.034(3) 0.068(4) 0.001(2) 0.011(3) -0.007(2)
C14B 0.046(3) 0.034(3) 0.068(4) 0.001(2) 0.011(3) -0.007(2)
C14C 0.046(3) 0.034(3) 0.068(4) 0.001(2) 0.011(3) -0.007(2)
C15D 0.058(5) 0.068(6) 0.072(6) -0.032(5) -0.012(4) -0.012(4)
C151 0.041(4) 0.034(4) 0.059(4) 0.008(3) 0.002(3) 0.009(3)
C152 0.041(4) 0.034(4) 0.059(4) 0.008(3) 0.002(3) 0.009(3)
C153 0.041(4) 0.034(4) 0.059(4) 0.008(3) 0.002(3) 0.009(3)
C15A 0.041(4) 0.034(4) 0.059(4) 0.008(3) 0.002(3) 0.009(3)
C15B 0.041(4) 0.034(4) 0.059(4) 0.008(3) 0.002(3) 0.009(3)
C15C 0.041(4) 0.034(4) 0.059(4) 0.008(3) 0.002(3) 0.009(3)

loop_
_atom_type_symbol
_atom_type_description
_atom_type_scat_dispersion_real
_atom_type_scat_dispersion_imag
_atom_type_scat_source
C C 0.0033 0.0016 'International Tables Vol C Tables 4.2.6.8 and 6.1.1.4'
H H 0.0000 0.0000 'International Tables Vol C Tables 4.2.6.8 and 6.1.1.4'
B B 0.0013 0.0007 'International Tables Vol C Tables 4.2.6.8 and 6.1.1.4'
N N 0.0061 0.0033 'International Tables Vol C Tables 4.2.6.8 and 6.1.1.4'
P P 0.1023 0.0942 'International Tables Vol C Tables 4.2.6.8 and 6.1.1.4'
Fe Fe 0.3463 0.8444 'International Tables Vol C Tables 4.2.6.8 and 6.1.1.4'

loop_
_geom_angle_atom_site_label_1
_geom_angle_atom_site_label_2
_geom_angle_atom_site_label_3
_geom_angle
N7 Fe1 C25 126.5(2)
N7 Fe1 C13 128.5(2)
C25 Fe1 C13 87.3(2)
N7 Fe1 C1 127.2(2)
C25 Fe1 C1 86.4(2)
C13 Fe1 C1 87.0(2)
N14 Fe2 C64 127.1(2)
N14 Fe2 C76 128.1(2)
C64 Fe2 C76 88.0(2)
N14 Fe2 C52 126.3(2)
C64 Fe2 C52 87.2(2)
C76 Fe2 C52 86.4(2)
N21 Fe3 C127 125.8(2)
N21 Fe3 C115 127.2(2)
C127 Fe3 C115 88.4(2)
N21 Fe3 C103 128.8(2)
C127 Fe3 C103 86.9(2)
C115 Fe3 C103 86.3(2)
N3 B1 N5 105.9(4)
N3 B1 N1 104.7(4)
N5 B1 N1 103.1(4)
N3 B1 C37 109.3(5)
N5 B1 C37 117.9(5)
N1 B1 C37 114.9(5)
N10 B2 N12 106.3(5)
N10 B2 N8 105.0(4)
N12 B2 N8 102.7(4)
N10 B2 C88 108.7(5)
N12 B2 C88 118.0(5)
N8 B2 C88 115.2(5)
N15 B3 N17 104.1(4)
N15 B3 N19 103.6(5)
N17 B3 N19 104.5(4)
N15 B3 C139 117.7(5)
N17 B3 C139 116.8(5)
N19 B3 C139 108.6(5)
N7 P1 C46 114.6(3)
N7 P1 C43 114.7(3)
C46 P1 C43 104.7(3)
N7 P1 C49 115.3(3)
C46 P1 C49 103.8(3)
C43 P1 C49 102.3(3)
N14 P2 C97 114.8(3)
N14 P2 C100 113.4(3)
C97 P2 C100 104.7(3)
N14 P2 C94 114.8(3)
C97 P2 C94 103.7(3)
C100 P2 C94 104.2(3)
N21 P3 C15A 127.1(6)
N21 P3 C148 117.5(5)
C15A P3 C148 73.2(7)
N21 P3 C145 113.8(3)
C15A P3 C145 104.0(5)
C148 P3 C145 115.4(5)
N21 P3 C151 102.6(5)
C15A P3 C151 30.4(6)
C148 P3 C151 100.6(7)
C145 P3 C151 103.9(5)
N21 P3 C14B 109.2(5)
C15A P3 C14B 102.1(8)
C148 P3 C14B 32.0(6)
C145 P3 C14B 95.6(6)
C151 P3 C14B 131.6(8)
C1 N1 C2 111.4(5)
C1 N1 B1 115.7(4)
C2 N1 B1 132.7(5)
C1 N2 C3 111.2(4)
C1 N2 C4 127.9(5)
C3 N2 C4 120.9(4)
C14 N3 C13 110.9(5)
C14 N3 B1 130.2(5)
C13 N3 B1 118.8(5)
C13 N4 C15 110.5(5)
C13 N4 C16 128.2(5)
C15 N4 C16 121.3(5)
C26 N5 C25 110.5(4)
C26 N5 B1 133.3(5)
C25 N5 B1 116.2(4)
C27 N6 C25 111.0(4)
C27 N6 C28 119.8(5)
C25 N6 C28 128.8(5)
P1 N7 Fe1 177.6(3)
C52 N8 C53 110.9(5)
C52 N8 B2 115.8(5)
C53 N8 B2 133.2(5)
C52 N9 C54 110.5(4)
C52 N9 C55 128.0(5)
C54 N9 C55 121.2(5)
C65 N10 C64 111.2(5)
C65 N10 B2 130.0(5)
C64 N10 B2 118.8(4)
C64 N11 C66 110.7(5)
C64 N11 C67 127.1(5)
C66 N11 C67 122.3(5)
C76 N12 C77 109.5(5)
C76 N12 B2 117.2(4)
C77 N12 B2 133.1(5)
C76 N13 C78 111.5(4)
C76 N13 C79 129.7(4)
C78 N13 C79 118.9(4)
P2 N14 Fe2 176.7(3)
C103 N15 C104 110.9(4)
C103 N15 B3 116.8(4)
C104 N15 B3 132.1(5)
C105 N16 C103 110.8(5)
C105 N16 C106 121.3(5)
C103 N16 C106 127.2(5)
C115 N17 C116 111.0(5)
C115 N17 B3 116.6(5)
C116 N17 B3 131.9(5)
C115 N18 C117 111.1(5)
C115 N18 C118 127.8(5)
C117 N18 C118 120.6(5)
C127 N19 C128 111.0(5)
C127 N19 B3 118.9(5)
C128 N19 B3 130.0(5)
C127 N20 C129 111.0(5)
C127 N20 C130 127.5(5)
C129 N20 C130 121.5(5)
P3 N21 Fe3 174.9(3)
N1 C1 N2 103.2(4)
N1 C1 Fe1 125.5(4)
N2 C1 Fe1 131.2(4)
C3 C2 N1 107.6(5)
C2 C3 N2 106.6(5)
C5 C4 C9 121.7(5)
C5 C4 N2 119.8(5)
C9 C4 N2 118.5(5)
C4 C5 C6 118.2(5)
C4 C5 C12 121.5(5)
C6 C5 C12 120.3(5)
C5 C6 C7 121.9(5)
C8 C7 C6 117.9(5)
C8 C7 C11 121.4(5)
C6 C7 C11 120.7(5)
C7 C8 C9 121.8(5)
C4 C9 C8 118.4(5)
C4 C9 C10 121.8(5)
C8 C9 C10 119.8(5)
N3 C13 N4 103.9(5)
N3 C13 Fe1 123.0(4)
N4 C13 Fe1 133.1(4)
C15 C14 N3 108.5(5)
C14 C15 N4 106.3(5)
C17 C16 C21 121.6(5)
C17 C16 N4 119.1(5)
C21 C16 N4 119.2(5)
C18 C17 C16 117.8(6)
C18 C17 C24 120.4(5)
C16 C17 C24 121.8(6)
C17 C18 C19 122.4(6)
C20 C19 C18 117.2(6)
C20 C19 C23 120.7(6)
C18 C19 C23 122.0(6)
C21 C20 C19 122.7(6)
C20 C21 C16 118.3(5)
C20 C21 C22 121.5(6)
C16 C21 C22 120.2(5)
N5 C25 N6 103.0(4)
N5 C25 Fe1 125.0(4)
N6 C25 Fe1 131.7(4)
C27 C26 N5 108.7(5)
C26 C27 N6 106.8(5)
C29 C28 C33 122.3(6)
C29 C28 N6 118.7(6)
C33 C28 N6 118.5(5)
C28 C29 C30 116.8(6)
C28 C29 C36 123.0(6)
C30 C29 C36 120.2(6)
C31 C30 C29 122.1(6)
C32 C31 C30 118.4(6)
C32 C31 C35 120.6(7)
C30 C31 C35 121.1(7)
C31 C32 C33 122.2(6)
C32 C33 C28 118.1(6)
C32 C33 C34 120.9(6)
C28 C33 C34 120.9(5)
C42 C37 C38 115.3(5)
C42 C37 B1 120.8(5)
C38 C37 B1 123.0(5)
C39 C38 C37 122.0(5)
C40 C39 C38 121.1(5)
C39 C40 C41 118.8(5)
C40 C41 C42 120.6(6)
C41 C42 C37 122.1(5)
C44 C43 P1 114.0(5)
C43 C44 C45 114.6(6)
C47 C46 P1 113.8(4)
C46 C47 C48 113.6(6)
C50 C49 P1 114.2(5)
C49 C50 C51 115.1(6)
N8 C52 N9 104.0(5)
N8 C52 Fe2 125.3(4)
N9 C52 Fe2 130.7(4)
C54 C53 N8 108.2(5)
C53 C54 N9 106.4(5)
C60 C55 C56 121.4(5)
C60 C55 N9 117.8(5)
C56 C55 N9 120.7(5)
C57 C56 C55 118.9(5)
C57 C56 C63 119.4(5)
C55 C56 C63 121.7(5)
C56 C57 C58 121.9(5)
C57 C58 C59 117.6(5)
C57 C58 C62 122.0(5)
C59 C58 C62 120.4(5)
C60 C59 C58 121.7(5)
C55 C60 C59 118.4(5)
C55 C60 C61 121.8(5)
C59 C60 C61 119.8(5)
N11 C64 N10 103.1(5)
N11 C64 Fe2 134.3(4)
N10 C64 Fe2 122.6(4)
C66 C65 N10 108.3(5)
C65 C66 N11 106.7(5)
C72 C67 C68 121.4(5)
C72 C67 N11 120.0(5)
C68 C67 N11 118.3(5)
C69 C68 C67 117.6(5)
C69 C68 C75 120.5(5)
C67 C68 C75 121.8(5)
C70 C69 C68 123.0(6)
C69 C70 C71 117.0(6)
C69 C70 C74 121.9(6)
C71 C70 C74 121.1(6)
C72 C71 C70 122.8(6)
C67 C72 C71 118.1(6)
C67 C72 C73 120.8(6)
C71 C72 C73 121.0(6)
N12 C76 N13 104.1(4)
N12 C76 Fe2 123.5(4)
N13 C76 Fe2 131.9(4)
C78 C77 N12 109.7(5)
C77 C78 N13 105.2(5)
C80 C79 C84 122.0(5)
C80 C79 N13 119.3(5)
C84 C79 N13 118.4(5)
C79 C80 C81 118.5(6)
C79 C80 C87 122.1(5)
C81 C80 C87 119.3(5)
C82 C81 C80 121.1(6)
C83 C82 C81 118.5(5)
C83 C82 C86 120.4(6)
C81 C82 C86 121.1(5)
C82 C83 C84 121.8(6)
C79 C84 C83 118.0(5)
C79 C84 C85 122.2(5)
C83 C84 C85 119.8(5)
C89 C88 C93 116.0(6)
C89 C88 B2 118.9(5)
C93 C88 B2 124.2(5)
C90 C89 C88 122.4(6)
C91 C90 C89 120.2(6)
C90 C91 C92 119.5(6)
C91 C92 C93 120.2(6)
C92 C93 C88 121.7(6)
C95 C94 P2 114.2(4)
C94 C95 C96 113.5(6)
C98 C97 P2 114.6(4)
C97 C98 C99 113.3(5)
C101 C100 P2 112.9(4)
C102 C101 C100 112.7(5)
N15 C103 N16 102.7(4)
N15 C103 Fe3 124.8(4)
N16 C103 Fe3 132.3(4)
C105 C104 N15 108.1(5)
C104 C105 N16 107.4(5)
C111 C106 C107 121.8(5)
C111 C106 N16 119.4(5)
C107 C106 N16 118.5(5)
C106 C107 C108 118.0(6)
C106 C107 C114 122.7(5)
C108 C107 C114 119.2(6)
C109 C108 C107 121.3(6)
C110 C109 C108 118.9(5)
C110 C109 C113 120.1(6)
C108 C109 C113 121.0(6)
C109 C110 C111 122.4(6)
C106 C111 C110 117.4(6)
C106 C111 C112 120.8(5)
C110 C111 C112 121.8(6)
N17 C115 N18 103.4(5)
N17 C115 Fe3 124.9(4)
N18 C115 Fe3 131.6(4)
C117 C116 N17 108.2(5)
C116 C117 N18 106.2(5)
C123 C118 C119 122.5(5)
C123 C118 N18 120.2(5)
C119 C118 N18 117.1(5)
C120 C119 C118 117.4(5)
C120 C119 C126 119.6(5)
C118 C119 C126 123.0(5)
C121 C120 C119 122.9(6)
C120 C121 C122 117.1(6)
C120 C121 C125 121.5(6)
C122 C121 C125 121.3(6)
C123 C122 C121 122.8(6)
C118 C123 C122 117.2(6)
C118 C123 C124 121.4(5)
C122 C123 C124 121.4(5)
N19 C127 N20 103.8(5)
N19 C127 Fe3 123.0(4)
N20 C127 Fe3 133.3(4)
C129 C128 N19 107.5(5)
C128 C129 N20 106.7(5)
C131 C130 C135 122.1(5)
C131 C130 N20 119.2(6)
C135 C130 N20 118.7(5)
C132 C131 C130 117.7(6)
C132 C131 C138 121.2(6)
C130 C131 C138 121.1(6)
C133 C132 C131 122.6(6)
C132 C133 C134 118.0(6)
C132 C133 C137 122.1(6)
C134 C133 C137 119.9(6)
C133 C134 C135 122.1(6)
C134 C135 C130 117.5(5)
C134 C135 C136 120.8(6)
C130 C135 C136 121.7(5)
C140 C139 C144 116.0(5)
C140 C139 B3 122.1(5)
C144 C139 B3 121.4(5)
C141 C140 C139 121.5(5)
C142 C141 C140 119.4(6)
C143 C142 C141 120.9(5)
C142 C143 C144 119.4(5)
C143 C144 C139 122.6(5)
C146 C145 P3 110.8(5)
C14A C146 C145 114.4(10)
C14A C146 C147 29.0(8)
C145 C146 C147 111.2(7)
C149 C148 P3 134.0(12)
C148 C149 C150 139.4(13)
C14C C14B P3 125.1(17)
C152 C151 P3 138.8(18)
C151 C152 C153 122(2)
C15B C15A P3 130.6(11)
C15C C15B C15A 131.6(13)

loop_
_geom_bond_atom_site_label_1
_geom_bond_atom_site_label_2
_geom_bond_distance
Fe1 N7 1.767(5)
Fe1 C25 1.884(5)
Fe1 C13 1.886(6)
Fe1 C1 1.891(6)
Fe2 N14 1.761(5)
Fe2 C64 1.879(6)
Fe2 C76 1.899(5)
Fe2 C52 1.907(6)
Fe3 N21 1.775(4)
Fe3 C127 1.877(6)
Fe3 C115 1.882(6)
Fe3 C103 1.884(6)
B1 N3 1.547(8)
B1 N5 1.563(8)
B1 N1 1.582(8)
B1 C37 1.603(8)
B2 N10 1.552(8)
B2 N12 1.562(8)
B2 N8 1.570(8)
B2 C88 1.618(9)
B3 N15 1.558(7)
B3 N17 1.560(8)
B3 N19 1.577(8)
B3 C139 1.605(8)
P1 N7 1.572(5)
P1 C46 1.811(6)
P1 C43 1.821(6)
P1 C49 1.824(6)
P2 N14 1.581(5)
P2 C97 1.815(6)
P2 C100 1.818(6)
P2 C94 1.833(6)
P3 N21 1.551(5)
P3 C15A 1.736(13)
P3 C148 1.740(14)
P3 C145 1.799(7)
P3 C151 1.930(14)
P3 C14B 1.972(17)
N1 C1 1.373(7)
N1 C2 1.386(7)
N2 C1 1.387(7)
N2 C3 1.394(7)
N2 C4 1.453(7)
N3 C14 1.367(7)
N3 C13 1.379(7)
N4 C13 1.381(7)
N4 C15 1.403(7)
N4 C16 1.424(7)
N5 C26 1.385(7)
N5 C25 1.385(7)
N6 C27 1.389(7)
N6 C25 1.398(7)
N6 C28 1.432(7)
N8 C52 1.370(7)
N8 C53 1.377(7)
N9 C52 1.383(7)
N9 C54 1.397(7)
N9 C55 1.431(7)
N10 C65 1.376(7)
N10 C64 1.390(7)
N11 C64 1.391(7)
N11 C66 1.406(7)
N11 C67 1.416(7)
N12 C76 1.386(7)
N12 C77 1.400(7)
N13 C76 1.387(7)
N13 C78 1.417(7)
N13 C79 1.434(7)
N15 C103 1.377(7)
N15 C104 1.379(7)
N16 C105 1.381(7)
N16 C103 1.389(7)
N16 C106 1.451(7)
N17 C115 1.381(7)
N17 C116 1.387(7)
N18 C115 1.386(7)
N18 C117 1.406(7)
N18 C118 1.431(7)
N19 C127 1.370(7)
N19 C128 1.395(7)
N20 C127 1.376(7)
N20 C129 1.402(8)
N20 C130 1.443(7)
C2 C3 1.344(8)
C4 C5 1.388(8)
C4 C9 1.395(8)
C5 C6 1.395(7)
C5 C12 1.504(8)
C6 C7 1.399(8)
C7 C8 1.387(8)
C7 C11 1.511(8)
C8 C9 1.395(8)
C9 C10 1.515(8)
C14 C15 1.347(8)
C16 C17 1.397(8)
C16 C21 1.397(8)
C17 C18 1.398(9)
C17 C24 1.505(9)
C18 C19 1.399(9)
C19 C20 1.391(9)
C19 C23 1.518(9)
C20 C21 1.386(8)
C21 C22 1.499(8)
C26 C27 1.333(8)
C28 C29 1.390(9)
C28 C33 1.399(9)
C29 C30 1.412(9)
C29 C36 1.511(9)
C30 C31 1.388(10)
C31 C32 1.379(9)
C31 C35 1.551(9)
C32 C33 1.381(8)
C33 C34 1.478(8)
C37 C42 1.401(8)
C37 C38 1.406(8)
C38 C39 1.393(8)
C39 C40 1.367(8)
C40 C41 1.374(8)
C41 C42 1.400(8)
C43 C44 1.502(9)
C44 C45 1.516(9)
C46 C47 1.506(9)
C47 C48 1.524(9)
C49 C50 1.495(9)
C50 C51 1.508(9)
C53 C54 1.344(8)
C55 C60 1.383(8)
C55 C56 1.390(8)
C56 C57 1.383(8)
C56 C63 1.508(8)
C57 C58 1.389(8)
C58 C59 1.402(8)
C58 C62 1.521(8)
C59 C60 1.396(8)
C60 C61 1.503(8)
C65 C66 1.340(8)
C67 C72 1.387(8)
C67 C68 1.407(8)
C68 C69 1.406(8)
C68 C75 1.514(8)
C69 C70 1.375(9)
C70 C71 1.404(9)
C70 C74 1.524(8)
C71 C72 1.396(9)
C72 C73 1.500(9)
C77 C78 1.344(8)
C79 C80 1.368(8)
C79 C84 1.395(8)
C80 C81 1.410(8)
C80 C87 1.512(8)
C81 C82 1.388(9)
C82 C83 1.383(8)
C82 C86 1.536(8)
C83 C84 1.399(8)
C84 C85 1.530(8)
C88 C89 1.404(9)
C88 C93 1.404(8)
C89 C90 1.381(9)
C90 C91 1.381(9)
C91 C92 1.381(9)
C92 C93 1.397(8)
C94 C95 1.498(8)
C95 C96 1.526(9)
C97 C98 1.516(8)
C98 C99 1.524(9)
C100 C101 1.529(8)
C101 C102 1.512(9)
C104 C105 1.319(8)
C106 C111 1.388(9)
C106 C107 1.393(8)
C107 C108 1.406(8)
C107 C114 1.515(9)
C108 C109 1.374(9)
C109 C110 1.371(8)
C109 C113 1.532(8)
C110 C111 1.402(8)
C111 C112 1.478(9)
C116 C117 1.346(8)
C118 C123 1.385(8)
C118 C119 1.404(8)
C119 C120 1.386(8)
C119 C126 1.512(8)
C120 C121 1.379(9)
C121 C122 1.404(9)
C121 C125 1.524(9)
C122 C123 1.387(9)
C123 C124 1.497(8)
C128 C129 1.339(8)
C130 C131 1.389(8)
C130 C135 1.402(9)
C131 C132 1.386(8)
C131 C138 1.510(9)
C132 C133 1.386(9)
C133 C134 1.389(8)
C133 C137 1.501(8)
C134 C135 1.393(8)
C135 C136 1.513(8)
C139 C140 1.403(8)
C139 C144 1.409(8)
C140 C141 1.399(8)
C141 C142 1.378(8)
C142 C143 1.369(8)
C143 C144 1.378(8)
C145 C146 1.543(9)
C146 C14A 1.326(18)
C146 C147 1.614(17)
C148 C149 1.309(18)
C149 C150 1.511(15)
C14B C14C 0.95(2)
C151 C152 0.831(17)
C152 C153 1.587(19)
C15A C15B 1.56(2)
C15B C15C 1.464(19)

loop_
_geom_torsion_atom_site_label_1
_geom_torsion_atom_site_label_2
_geom_torsion_atom_site_label_3
_geom_torsion_atom_site_label_4
_geom_torsion
N3 B1 N1 C1 -53.8(6)
N5 B1 N1 C1 56.7(6)
C37 B1 N1 C1 -173.7(5)
N3 B1 N1 C2 130.7(6)
N5 B1 N1 C2 -118.7(6)
C37 B1 N1 C2 10.9(8)
N5 B1 N3 C14 127.2(6)
N1 B1 N3 C14 -124.3(6)
C37 B1 N3 C14 -0.7(8)
N5 B1 N3 C13 -54.2(6)
N1 B1 N3 C13 54.3(6)
C37 B1 N3 C13 177.8(5)
N3 B1 N5 C26 -133.2(6)
N1 B1 N5 C26 117.2(6)
C37 B1 N5 C26 -10.5(9)
N3 B1 N5 C25 50.9(6)
N1 B1 N5 C25 -58.7(6)
C37 B1 N5 C25 173.5(5)
C46 P1 N7 Fe1 12(8)
C43 P1 N7 Fe1 -109(8)
C49 P1 N7 Fe1 132(8)
C25 Fe1 N7 P1 78(8)
C13 Fe1 N7 P1 -43(8)
C1 Fe1 N7 P1 -164(100)
N10 B2 N8 C52 53.5(6)
N12 B2 N8 C52 -57.5(6)
C88 B2 N8 C52 173.0(5)
N10 B2 N8 C53 -130.4(6)
N12 B2 N8 C53 118.6(6)
C88 B2 N8 C53 -11.0(9)
N12 B2 N10 C65 -128.7(6)
N8 B2 N10 C65 122.9(6)
C88 B2 N10 C65 -0.8(8)
N12 B2 N10 C64 53.1(6)
N8 B2 N10 C64 -55.3(6)
C88 B2 N10 C64 -179.0(5)
N10 B2 N12 C76 -50.3(6)
N8 B2 N12 C76 59.7(6)
C88 B2 N12 C76 -172.5(5)
N10 B2 N12 C77 135.4(6)
N8 B2 N12 C77 -114.6(6)
C88 B2 N12 C77 13.2(9)
C97 P2 N14 Fe2 104(6)
C100 P2 N14 Fe2 -16(6)
C94 P2 N14 Fe2 -136(6)
C64 Fe2 N14 P2 70(6)
C76 Fe2 N14 P2 -53(6)
C52 Fe2 N14 P2 -172(100)
N17 B3 N15 C103 56.4(6)
N19 B3 N15 C103 -52.7(6)
C139 B3 N15 C103 -172.5(5)
N17 B3 N15 C104 -118.6(6)
N19 B3 N15 C104 132.3(6)
C139 B3 N15 C104 12.5(9)
N15 B3 N17 C115 -54.4(6)
N19 B3 N17 C115 54.1(6)
C139 B3 N17 C115 174.1(5)
N15 B3 N17 C116 117.5(6)
N19 B3 N17 C116 -134.1(6)
C139 B3 N17 C116 -14.1(9)
N15 B3 N19 C127 54.8(6)
N17 B3 N19 C127 -54.0(6)
C139 B3 N19 C127 -179.3(5)
N15 B3 N19 C128 -124.4(6)
N17 B3 N19 C128 126.9(6)
C139 B3 N19 C128 1.5(8)
C15A P3 N21 Fe3 34(4)
C148 P3 N21 Fe3 123(4)
C145 P3 N21 Fe3 -98(4)
C151 P3 N21 Fe3 14(4)
C14B P3 N21 Fe3 157(4)
C127 Fe3 N21 P3 -88(4)
C115 Fe3 N21 P3 32(4)
C103 Fe3 N21 P3 153(4)
C2 N1 C1 N2 -0.8(6)
B1 N1 C1 N2 -177.2(4)
C2 N1 C1 Fe1 176.0(4)
B1 N1 C1 Fe1 -0.4(6)
C3 N2 C1 N1 0.7(6)
C4 N2 C1 N1 -178.6(5)
C3 N2 C1 Fe1 -175.8(4)
C4 N2 C1 Fe1 4.8(8)
N7 Fe1 C1 N1 -178.0(4)
C25 Fe1 C1 N1 -43.4(5)
C13 Fe1 C1 N1 44.1(5)
N7 Fe1 C1 N2 -2.1(6)
C25 Fe1 C1 N2 132.4(5)
C13 Fe1 C1 N2 -140.1(5)
C1 N1 C2 C3 0.7(6)
B1 N1 C2 C3 176.3(5)
N1 C2 C3 N2 -0.2(6)
C1 N2 C3 C2 -0.3(6)
C4 N2 C3 C2 179.1(5)
C1 N2 C4 C5 -81.8(7)
C3 N2 C4 C5 98.9(6)
C1 N2 C4 C9 101.1(6)
C3 N2 C4 C9 -78.2(7)
C9 C4 C5 C6 -0.7(8)
N2 C4 C5 C6 -177.7(5)
C9 C4 C5 C12 177.8(5)
N2 C4 C5 C12 0.7(8)
C4 C5 C6 C7 -0.7(8)
C12 C5 C6 C7 -179.2(5)
C5 C6 C7 C8 2.8(8)
C5 C6 C7 C11 -176.4(5)
C6 C7 C8 C9 -3.5(8)
C11 C7 C8 C9 175.7(5)
C5 C4 C9 C8 0.0(8)
N2 C4 C9 C8 177.1(5)
C5 C4 C9 C10 -178.7(5)
N2 C4 C9 C10 -1.6(8)
C7 C8 C9 C4 2.2(8)
C7 C8 C9 C10 -179.1(5)
C14 N3 C13 N4 -0.1(6)
B1 N3 C13 N4 -178.9(4)
C14 N3 C13 Fe1 179.6(4)
B1 N3 C13 Fe1 0.7(7)
C15 N4 C13 N3 0.0(6)
C16 N4 C13 N3 -179.3(5)
C15 N4 C13 Fe1 -179.6(4)
C16 N4 C13 Fe1 1.1(9)
N7 Fe1 C13 N3 179.1(4)
C25 Fe1 C13 N3 42.7(5)
C1 Fe1 C13 N3 -43.9(5)
N7 Fe1 C13 N4 -1.3(7)
C25 Fe1 C13 N4 -137.8(6)
C1 Fe1 C13 N4 135.7(5)
C13 N3 C14 C15 0.1(7)
B1 N3 C14 C15 178.8(5)
N3 C14 C15 N4 -0.1(7)
C13 N4 C15 C14 0.0(7)
C16 N4 C15 C14 179.4(5)
C13 N4 C16 C17 106.1(7)
C15 N4 C16 C17 -73.1(7)
C13 N4 C16 C21 -78.5(8)
C15 N4 C16 C21 102.2(6)
C21 C16 C17 C18 1.1(9)
N4 C16 C17 C18 176.4(5)
C21 C16 C17 C24 -179.6(6)
N4 C16 C17 C24 -4.4(9)
C16 C17 C18 C19 0.0(9)
C24 C17 C18 C19 -179.3(6)
C17 C18 C19 C20 -0.9(10)
C17 C18 C19 C23 -178.7(6)
C18 C19 C20 C21 0.8(10)
C23 C19 C20 C21 178.6(7)
C19 C20 C21 C16 0.3(10)
C19 C20 C21 C22 -178.0(6)
C17 C16 C21 C20 -1.2(9)
N4 C16 C21 C20 -176.5(5)
C17 C16 C21 C22 177.0(6)
N4 C16 C21 C22 1.7(8)
C26 N5 C25 N6 1.6(6)
B1 N5 C25 N6 178.4(4)
C26 N5 C25 Fe1 -172.6(4)
B1 N5 C25 Fe1 4.2(7)
C27 N6 C25 N5 -1.0(6)
C28 N6 C25 N5 172.3(5)
C27 N6 C25 Fe1 172.7(4)
C28 N6 C25 Fe1 -14.0(9)
N7 Fe1 C25 N5 176.4(4)
C13 Fe1 C25 N5 -45.8(5)
C1 Fe1 C25 N5 41.3(5)
N7 Fe1 C25 N6 4.0(7)
C13 Fe1 C25 N6 141.8(5)
C1 Fe1 C25 N6 -131.1(5)
C25 N5 C26 C27 -1.7(6)
B1 N5 C26 C27 -177.8(5)
N5 C26 C27 N6 1.0(6)
C25 N6 C27 C26 0.0(6)
C28 N6 C27 C26 -174.0(5)
C27 N6 C28 C29 -70.6(7)
C25 N6 C28 C29 116.6(6)
C27 N6 C28 C33 101.8(6)
C25 N6 C28 C33 -71.0(8)
C33 C28 C29 C30 0.1(9)
N6 C28 C29 C30 172.2(5)
C33 C28 C29 C36 -177.9(6)
N6 C28 C29 C36 -5.8(9)
C28 C29 C30 C31 0.5(9)
C36 C29 C30 C31 178.6(6)
C29 C30 C31 C32 -0.9(10)
C29 C30 C31 C35 179.3(6)
C30 C31 C32 C33 0.6(10)
C35 C31 C32 C33 -179.5(6)
C31 C32 C33 C28 0.0(9)
C31 C32 C33 C34 -176.6(6)
C29 C28 C33 C32 -0.4(9)
N6 C28 C33 C32 -172.4(5)
C29 C28 C33 C34 176.2(6)
N6 C28 C33 C34 4.1(8)
N3 B1 C37 C42 -78.4(6)
N5 B1 C37 C42 160.7(5)
N1 B1 C37 C42 38.9(7)
N3 B1 C37 C38 89.8(6)
N5 B1 C37 C38 -31.2(8)
N1 B1 C37 C38 -153.0(5)
C42 C37 C38 C39 -3.2(8)
B1 C37 C38 C39 -171.9(5)
C37 C38 C39 C40 0.4(9)
C38 C39 C40 C41 2.3(9)
C39 C40 C41 C42 -2.0(9)
C40 C41 C42 C37 -0.9(9)
C38 C37 C42 C41 3.4(8)
B1 C37 C42 C41 172.4(6)
N7 P1 C43 C44 -49.6(6)
C46 P1 C43 C44 -176.0(5)
C49 P1 C43 C44 76.0(6)
P1 C43 C44 C45 -174.5(5)
N7 P1 C46 C47 -48.4(6)
C43 P1 C46 C47 78.1(5)
C49 P1 C46 C47 -174.9(5)
P1 C46 C47 C48 -175.7(5)
N7 P1 C49 C50 -48.9(6)
C46 P1 C49 C50 77.2(6)
C43 P1 C49 C50 -174.1(5)
P1 C49 C50 C51 -174.8(5)
C53 N8 C52 N9 1.2(6)
B2 N8 C52 N9 178.1(4)
C53 N8 C52 Fe2 -175.8(4)
B2 N8 C52 Fe2 1.1(7)
C54 N9 C52 N8 -1.4(6)
C55 N9 C52 N8 173.1(5)
C54 N9 C52 Fe2 175.4(4)
C55 N9 C52 Fe2 -10.2(9)
N14 Fe2 C52 N8 179.8(4)
C64 Fe2 C52 N8 -44.6(5)
C76 Fe2 C52 N8 43.6(5)
N14 Fe2 C52 N9 3.6(6)
C64 Fe2 C52 N9 139.2(5)
C76 Fe2 C52 N9 -132.6(5)
C52 N8 C53 C54 -0.6(7)
B2 N8 C53 C54 -176.7(6)
N8 C53 C54 N9 -0.3(7)
C52 N9 C54 C53 1.1(7)
C55 N9 C54 C53 -173.8(5)
C52 N9 C55 C60 -67.1(8)
C54 N9 C55 C60 106.8(6)
C52 N9 C55 C56 115.3(6)
C54 N9 C55 C56 -70.7(7)
C60 C55 C56 C57 0.6(8)
N9 C55 C56 C57 178.0(5)
C60 C55 C56 C63 179.7(5)
N9 C55 C56 C63 -2.9(8)
C55 C56 C57 C58 1.8(8)
C63 C56 C57 C58 -177.3(5)
C56 C57 C58 C59 -3.7(9)
C56 C57 C58 C62 176.9(5)
C57 C58 C59 C60 3.2(8)
C62 C58 C59 C60 -177.4(5)
C56 C55 C60 C59 -1.1(8)
N9 C55 C60 C59 -178.6(5)
C56 C55 C60 C61 179.9(5)
N9 C55 C60 C61 2.5(8)
C58 C59 C60 C55 -0.9(9)
C58 C59 C60 C61 178.1(6)
C66 N11 C64 N10 -0.1(6)
C67 N11 C64 N10 -179.9(5)
C66 N11 C64 Fe2 178.2(5)
C67 N11 C64 Fe2 -1.6(9)
C65 N10 C64 N11 0.5(6)
B2 N10 C64 N11 179.0(5)
C65 N10 C64 Fe2 -178.1(4)
B2 N10 C64 Fe2 0.4(7)
N14 Fe2 C64 N11 -0.2(7)
C76 Fe2 C64 N11 138.3(6)
C52 Fe2 C64 N11 -135.2(6)
N14 Fe2 C64 N10 177.9(4)
C76 Fe2 C64 N10 -43.6(5)
C52 Fe2 C64 N10 42.9(5)
C64 N10 C65 C66 -0.7(7)
B2 N10 C65 C66 -179.0(6)
N10 C65 C66 N11 0.5(7)
C64 N11 C66 C65 -0.3(7)
C67 N11 C66 C65 179.5(5)
C64 N11 C67 C72 -75.9(8)
C66 N11 C67 C72 104.3(7)
C64 N11 C67 C68 109.7(7)
C66 N11 C67 C68 -70.0(7)
C72 C67 C68 C69 2.6(8)
N11 C67 C68 C69 176.9(5)
C72 C67 C68 C75 -178.7(5)
N11 C67 C68 C75 -4.5(8)
C67 C68 C69 C70 -1.9(9)
C75 C68 C69 C70 179.5(6)
C68 C69 C70 C71 0.2(9)
C68 C69 C70 C74 179.4(6)
C69 C70 C71 C72 0.8(9)
C74 C70 C71 C72 -178.4(6)
C68 C67 C72 C71 -1.7(9)
N11 C67 C72 C71 -175.9(5)
C68 C67 C72 C73 175.6(5)
N11 C67 C72 C73 1.4(8)
C70 C71 C72 C67 0.0(9)
C70 C71 C72 C73 -177.3(6)
C77 N12 C76 N13 -1.7(6)
B2 N12 C76 N13 -177.3(5)
C77 N12 C76 Fe2 171.2(4)
B2 N12 C76 Fe2 -4.4(7)
C78 N13 C76 N12 1.5(6)
C79 N13 C76 N12 -179.7(5)
C78 N13 C76 Fe2 -170.6(4)
C79 N13 C76 Fe2 8.3(9)
N14 Fe2 C76 N12 -176.1(4)
C64 Fe2 C76 N12 46.1(5)
C52 Fe2 C76 N12 -41.2(5)
N14 Fe2 C76 N13 -5.4(7)
C64 Fe2 C76 N13 -143.1(6)
C52 Fe2 C76 N13 129.5(5)
C76 N12 C77 C78 1.4(7)
B2 N12 C77 C78 176.0(6)
N12 C77 C78 N13 -0.4(7)
C76 N13 C78 C77 -0.7(7)
C79 N13 C78 C77 -179.7(5)
C76 N13 C79 C80 104.7(7)
C78 N13 C79 C80 -76.6(7)
C76 N13 C79 C84 -81.4(7)
C78 N13 C79 C84 97.4(6)
C84 C79 C80 C81 -4.0(8)
N13 C79 C80 C81 169.7(5)
C84 C79 C80 C87 176.4(5)
N13 C79 C80 C87 -9.8(8)
C79 C80 C81 C82 3.6(8)
C87 C80 C81 C82 -176.8(5)
C80 C81 C82 C83 -1.4(9)
C80 C81 C82 C86 178.6(5)
C81 C82 C83 C84 -0.5(9)
C86 C82 C83 C84 179.5(5)
C80 C79 C84 C83 2.2(8)
N13 C79 C84 C83 -171.6(5)
C80 C79 C84 C85 -179.6(5)
N13 C79 C84 C85 6.6(8)
C82 C83 C84 C79 0.2(8)
C82 C83 C84 C85 -178.1(6)
N10 B2 C88 C89 73.8(7)
N12 B2 C88 C89 -165.2(5)
N8 B2 C88 C89 -43.6(8)
N10 B2 C88 C93 -95.2(6)
N12 B2 C88 C93 25.8(8)
N8 B2 C88 C93 147.5(6)
C93 C88 C89 C90 -2.7(9)
B2 C88 C89 C90 -172.5(6)
C88 C89 C90 C91 1.5(11)
C89 C90 C91 C92 -0.1(10)
C90 C91 C92 C93 0.1(9)
C91 C92 C93 C88 -1.3(9)
C89 C88 C93 C92 2.6(9)
B2 C88 C93 C92 171.8(6)
N14 P2 C94 C95 59.3(5)
C97 P2 C94 C95 -174.6(5)
C100 P2 C94 C95 -65.2(5)
P2 C94 C95 C96 -171.5(5)
N14 P2 C97 C98 59.2(5)
C100 P2 C97 C98 -175.8(5)
C94 P2 C97 C98 -66.8(5)
P2 C97 C98 C99 -173.4(5)
N14 P2 C100 C101 56.8(5)
C97 P2 C100 C101 -69.1(5)
C94 P2 C100 C101 -177.7(4)
P2 C100 C101 C102 -175.4(5)
C104 N15 C103 N16 -2.0(6)
B3 N15 C103 N16 -178.0(5)
C104 N15 C103 Fe3 174.0(4)
B3 N15 C103 Fe3 -2.0(7)
C105 N16 C103 N15 -0.1(6)
C106 N16 C103 N15 -170.8(5)
C105 N16 C103 Fe3 -175.6(5)
C106 N16 C103 Fe3 13.7(9)
N21 Fe3 C103 N15 -179.1(4)
C127 Fe3 C103 N15 45.9(5)
C115 Fe3 C103 N15 -42.7(5)
N21 Fe3 C103 N16 -4.5(7)
C127 Fe3 C103 N16 -139.5(6)
C115 Fe3 C103 N16 132.0(6)
C103 N15 C104 C105 3.4(7)
B3 N15 C104 C105 178.6(6)
N15 C104 C105 N16 -3.3(7)
C103 N16 C105 C104 2.1(7)
C106 N16 C105 C104 173.5(5)
C105 N16 C106 C111 -105.8(7)
C103 N16 C106 C111 64.1(8)
C105 N16 C106 C107 68.1(8)
C103 N16 C106 C107 -122.0(6)
C111 C106 C107 C108 2.5(9)
N16 C106 C107 C108 -171.3(5)
C111 C106 C107 C114 -177.2(6)
N16 C106 C107 C114 9.0(8)
C106 C107 C108 C109 -3.9(9)
C114 C107 C108 C109 175.8(6)
C107 C108 C109 C110 3.3(9)
C107 C108 C109 C113 -176.9(5)
C108 C109 C110 C111 -1.3(9)
C113 C109 C110 C111 178.9(5)
C107 C106 C111 C110 -0.6(9)
N16 C106 C111 C110 173.1(5)
C107 C106 C111 C112 -178.6(6)
N16 C106 C111 C112 -4.9(9)
C109 C110 C111 C106 -0.1(9)
C109 C110 C111 C112 177.9(6)
C116 N17 C115 N18 1.6(6)
B3 N17 C115 N18 175.1(4)
C116 N17 C115 Fe3 -175.2(4)
B3 N17 C115 Fe3 -1.7(7)
C117 N18 C115 N17 -1.1(6)
C118 N18 C115 N17 171.3(5)
C117 N18 C115 Fe3 175.4(4)
C118 N18 C115 Fe3 -12.1(9)
N21 Fe3 C115 N17 -177.7(4)
C127 Fe3 C115 N17 -42.3(5)
C103 Fe3 C115 N17 44.7(5)
N21 Fe3 C115 N18 6.5(7)
C127 Fe3 C115 N18 141.9(5)
C103 Fe3 C115 N18 -131.2(5)
C115 N17 C116 C117 -1.5(6)
B3 N17 C116 C117 -173.7(5)
N17 C116 C117 N18 0.7(6)
C115 N18 C117 C116 0.3(6)
C118 N18 C117 C116 -172.8(5)
C115 N18 C118 C123 83.5(7)
C117 N18 C118 C123 -104.7(7)
C115 N18 C118 C119 -101.6(7)
C117 N18 C118 C119 70.2(7)
C123 C118 C119 C120 -0.9(9)
N18 C118 C119 C120 -175.7(5)
C123 C118 C119 C126 -179.0(6)
N18 C118 C119 C126 6.3(9)
C118 C119 C120 C121 -0.3(10)
C126 C119 C120 C121 177.8(6)
C119 C120 C121 C122 1.4(10)
C119 C120 C121 C125 -179.4(6)
C120 C121 C122 C123 -1.2(10)
C125 C121 C122 C123 179.6(6)
C119 C118 C123 C122 1.1(9)
N18 C118 C123 C122 175.6(5)
C119 C118 C123 C124 -179.0(6)
N18 C118 C123 C124 -4.4(8)
C121 C122 C123 C118 0.0(9)
C121 C122 C123 C124 -179.9(6)
C128 N19 C127 N20 -1.2(6)
B3 N19 C127 N20 179.5(5)
C128 N19 C127 Fe3 179.1(4)
B3 N19 C127 Fe3 -0.2(7)
C129 N20 C127 N19 1.9(6)
C130 N20 C127 N19 -177.0(5)
C129 N20 C127 Fe3 -178.4(5)
C130 N20 C127 Fe3 2.6(10)
N21 Fe3 C127 N19 179.0(4)
C115 Fe3 C127 N19 42.6(5)
C103 Fe3 C127 N19 -43.8(5)
N21 Fe3 C127 N20 -0.5(7)
C115 Fe3 C127 N20 -137.0(6)
C103 Fe3 C127 N20 136.7(6)
C127 N19 C128 C129 0.0(7)
B3 N19 C128 C129 179.3(6)
N19 C128 C129 N20 1.2(7)
C127 N20 C129 C128 -2.0(7)
C130 N20 C129 C128 177.1(6)
C127 N20 C130 C131 -112.7(7)
C129 N20 C130 C131 68.5(8)
C127 N20 C130 C135 69.8(8)
C129 N20 C130 C135 -109.0(7)
C135 C130 C131 C132 0.8(9)
N20 C130 C131 C132 -176.6(5)
C135 C130 C131 C138 178.6(6)
N20 C130 C131 C138 1.2(9)
C130 C131 C132 C133 -1.4(10)
C138 C131 C132 C133 -179.3(6)
C131 C132 C133 C134 1.3(10)
C131 C132 C133 C137 -177.2(6)
C132 C133 C134 C135 -0.4(9)
C137 C133 C134 C135 178.1(6)
C133 C134 C135 C130 -0.3(9)
C133 C134 C135 C136 178.8(6)
C131 C130 C135 C134 0.1(9)
N20 C130 C135 C134 177.5(5)
C131 C130 C135 C136 -179.0(6)
N20 C130 C135 C136 -1.5(8)
N15 B3 C139 C140 29.5(8)
N17 B3 C139 C140 154.4(5)
N19 B3 C139 C140 -87.8(6)
N15 B3 C139 C144 -159.4(5)
N17 B3 C139 C144 -34.5(8)
N19 B3 C139 C144 83.3(7)
C144 C139 C140 C141 4.2(8)
B3 C139 C140 C141 175.8(5)
C139 C140 C141 C142 -0.8(9)
C140 C141 C142 C143 -3.3(9)
C141 C142 C143 C144 3.7(9)
C142 C143 C144 C139 0.0(10)
C140 C139 C144 C143 -3.8(9)
B3 C139 C144 C143 -175.5(6)
N21 P3 C145 C146 -62.2(6)
C15A P3 C145 C146 155.7(8)
C148 P3 C145 C146 77.9(7)
C151 P3 C145 C146 -173.0(7)
C14B P3 C145 C146 51.7(7)
P3 C145 C146 C14A -176.4(11)
P3 C145 C146 C147 152.2(7)
N21 P3 C148 C149 12.9(19)
C15A P3 C148 C149 136.4(18)
C145 P3 C148 C149 -125.7(16)
C151 P3 C148 C149 123.3(17)
C14B P3 C148 C149 -69.5(18)
P3 C148 C149 C150 122.9(19)
N21 P3 C14B C14C -36(3)
C15A P3 C14B C14C 101(3)
C148 P3 C14B C14C 75(3)
C145 P3 C14B C14C -154(2)
C151 P3 C14B C14C 92(3)
N21 P3 C151 C152 -119(3)
C15A P3 C151 C152 94(4)
C148 P3 C151 C152 120(3)
C145 P3 C151 C152 0(3)
C14B P3 C151 C152 111(3)
P3 C151 C152 C153 -153.5(17)
N21 P3 C15A C15B -104.1(15)
C148 P3 C15A C15B 143.8(17)
C145 P3 C15A C15B 31.1(17)
C151 P3 C15A C15B -62.5(17)
C14B P3 C15A C15B 130.1(16)
P3 C15A C15B C15C 137.9(16)
